data_1572267
loop_
_publ_author_name
'MacKenzie, Ross E.'
'Hajdu, Tom&#xe1;&#x161;'
'Seed, John A.'
'Whitehead, George F. S.'
'Adams, Ralph W.'
'Chilton, Nicholas F.'
'Collison, David'
'McInnes, Eric J. L.'
'Goodwin, Conrad A. P.'

_publ_section_title
;
 &#x3b4;-Bonding modulates the electronic structure of formally divalent
 nd<sup>1</sup> rare earth arene complexes.
;
_journal_issue 37
_journal_name_full 'Chemical science'
_journal_page_first 15160
_journal_page_last 15169
_journal_paper_doi 10.1039/d4sc03005b
_journal_volume 15
_journal_year 2024
_chemical_absolute_configuration rm
_chemical_formula_moiety '2(C37 H50 Yb0.5), 0.75[C4H10O], 0.25[C4H10O], 1[], 0.25[C4H10O]'
_chemical_formula_sum 'C78 H115 N2 O1.5 Yb'
_chemical_formula_weight 1277.75
_space_group_crystal_system monoclinic
_space_group_IT_number 5
_space_group_name_Hall 'C 2y'
_space_group_name_H-M_alt 'C 1 2 1'
_atom_sites_solution_hydrogens geom
_atom_sites_solution_primary dual
_audit_creation_date 2023-09-06
_audit_creation_method
;
Olex2 1.5
(compiled 2023.08.24 svn.re1ec1418 for OlexSys, GUI svn.r6817)
;
_audit_update_record
;
2023-09-15 deposited with the CCDC.	2024-07-30 downloaded from the CCDC.
;
_cell_angle_alpha 90
_cell_angle_beta 106.4940(10)
_cell_angle_gamma 90
_cell_formula_units_Z 4
_cell_length_a 22.4353(2)
_cell_length_b 16.06930(10)
_cell_length_c 20.02640(10)
_cell_measurement_reflns_used 38431
_cell_measurement_temperature 99(6)
_cell_measurement_theta_max 79.4280
_cell_measurement_theta_min 3.4260
_cell_volume 6922.81(9)
_computing_cell_refinement 'CrysAlisPro 1.171.43.88a (Rigaku OD, 2023)'
_computing_data_collection 'CrysAlisPro system (CCD 41.122a 64-bit (release 06-12-2021))'
_computing_data_reduction 'CrysAlisPro 1.171.43.88a (Rigaku OD, 2023)'
_computing_molecular_graphics 'Olex2 1.5 (Dolomanov et al., 2009)'
_computing_publication_material 'Olex2 1.5 (Dolomanov et al., 2009)'
_computing_structure_refinement 'SHELXL 2019/3 (Sheldrick, 2015)'
_computing_structure_solution 'SHELXT 2018/2 (Sheldrick, 2018)'
_diffrn_ambient_environment N~2~
_diffrn_ambient_temperature 99(6)
_diffrn_detector 'Hybrid Pixel Array Detector'
_diffrn_detector_area_resol_mean 10.0000
_diffrn_detector_type HyPix
_diffrn_measured_fraction_theta_full 0.999
_diffrn_measured_fraction_theta_max 0.989
_diffrn_measurement_details
;
List of Runs (angles in degrees, time in seconds):

  # Type    Start    End  Width  t~exp~   \w     \q     \k     \f   Frames
#--------------------------------------------------------------------------
  1  \w    -66.00  22.00   0.50    3.50    --  -49.43  71.00-131.00  176
  2  \w   -108.00 -40.00   0.50    3.50    --  -49.43 -71.00  97.00  136
  3  \w     51.00  76.00   0.50    3.50    --   49.43  71.00-131.00   50
  4  \w    -19.00  67.00   0.50    3.50    --   49.43 -71.00  97.00  172
  5  \w   -117.00 -77.00   0.50   13.50    --  -90.00 -71.00  97.00   80
  6  \w    -69.00 -33.00   0.50   13.50    --  -90.00  71.00-131.00   72
  7  \w     94.00 140.00   0.50   13.50    --  111.50  71.00-131.00   92
  8  \w     42.00  89.00   0.50   13.50    --  111.50 -71.00  97.00   94
  9  \w   -120.00 -92.00   0.50    3.50    --  -49.43-125.00 -90.00   56
 10  \w    -25.00  14.00   0.50    3.50    --  -49.43  19.00-120.00   78
 11  \w   -118.00 -86.00   0.50    3.50    --  -49.43-125.00 120.00   64
 12  \w    -41.00  21.00   0.50    3.50    --  -49.43  37.00 120.00  124
 13  \w   -118.00 -76.00   0.50    3.50    --  -49.43-125.00-120.00   84
 14  \w    -16.00  22.00   0.50    3.50    --   49.43 -19.00 120.00   76
 15  \w   -110.00 -83.00   0.50   13.50    --  -90.00 -61.00   0.00   54
 16  \w   -140.00 -76.00   0.50   13.50    --  -90.00 -61.00 -30.00  128
 17  \w   -109.00 -83.00   0.50   13.50    --  -90.00 -15.00 -30.00   52
 18  \w    -44.00 -19.00   0.50   13.50    --  -90.00  45.00  60.00   50
 19  \w   -161.00-136.00   0.50   13.50    --  -90.00 -77.00  60.00   50
 20  \w    -95.00 -69.00   0.50   13.50    --  -90.00 -77.00  60.00   52
 21  \w     47.00  90.00   0.50   13.50    --  111.50 -94.00  90.00   86
 22  \w    106.00 178.00   0.50   13.50    --  111.50  45.00   0.00  144
 23  \w     94.00 173.00   0.50   13.50    --  111.50  77.00 -60.00  158
 24  \w     57.00  82.00   0.50   13.50    --  111.50 -94.00 -60.00   50
 25  \w     69.00 100.00   0.50   13.50    --  111.50-125.00-150.00   62
 26  \w    116.00 177.00   0.50   13.50    --  111.50  45.00-180.00  122
 27  \w    113.00 170.00   0.50   13.50    --  111.50  30.00 150.00  114
 28  \w     50.00 110.00   0.50   13.50    --  111.50-125.00-120.00  120
 29  \w     92.00 162.00   0.50   13.50    --  111.50  77.00 -90.00  140
 30  \w    102.00 171.00   0.50   13.50    --  111.50  45.00  60.00  138
 31  \w     98.00 132.00   0.50   13.50    --  111.50  61.00 150.00   68
 32  \w    143.00 172.00   0.50   13.50    --  111.50  61.00 150.00   58
 33  \w    122.00 178.00   0.50   13.50    --  111.50 125.00-120.00  112
 34  \w     44.00  69.00   0.50   13.50    --  111.50 -61.00-150.00   50
 35  \w     96.00 171.00   0.50   13.50    --  111.50 125.00  90.00  150
 36  \w     41.00  97.00   0.50   13.50    --  111.50-125.00  90.00  112
 37  \w     49.00  77.00   0.50   13.50    --  111.50   0.00 -30.00   56
 38  \w    101.00 150.00   0.50   13.50    --  111.50   0.00 -30.00   98
 39  \w    143.00 168.00   0.50   13.50    --  111.50  45.00-150.00   50
 40  \w    111.00 166.00   0.50   13.50    --  111.50 125.00 -60.00  110
 41  \w     50.00  77.00   0.50   13.50    --  111.50 -94.00  30.00   54
 42  \w    108.00 134.00   0.50   13.50    --  111.50  45.00-150.00   52
 43  \w    111.00 150.00   0.50   13.50    --  111.50 125.00 -90.00   78
 44  \w    100.00 167.00   0.50   13.50    --  111.50  61.00 -30.00  134
 45  \w     43.00  71.00   0.50   13.50    --  111.50 -77.00-150.00   56
 46  \w    102.00 137.00   0.50   13.50    --  111.50  45.00  90.00   70
 47  \w    112.00 168.00   0.50   13.50    --  111.50  30.00  30.00  112
 48  \w     45.00  70.00   0.50   13.50    --  111.50 -61.00 -90.00   50
 49  \w     42.00 103.00   0.50   13.50    --  111.50 -94.00 150.00  122
 50  \w     64.00 109.00   0.50   13.50    --  111.50-125.00   0.00   90
 51  \w    104.00 171.00   0.50   13.50    --  111.50  77.00  90.00  134
;
_diffrn_measurement_device 'four-circle diffractometer'
_diffrn_measurement_device_type 'XtaLAB Synergy, Dualflex, HyPix'
_diffrn_measurement_method '\w scans'
_diffrn_orient_matrix_type 'CrysAlisPro convention (1999,Acta A55,543-557)'
_diffrn_orient_matrix_UB_11 0.0260142000
_diffrn_orient_matrix_UB_12 -0.0728955000
_diffrn_orient_matrix_UB_13 0.0497467000
_diffrn_orient_matrix_UB_21 -0.0445349000
_diffrn_orient_matrix_UB_22 0.0223413000
_diffrn_orient_matrix_UB_23 0.0433688000
_diffrn_orient_matrix_UB_31 -0.0496775000
_diffrn_orient_matrix_UB_32 -0.0581503000
_diffrn_orient_matrix_UB_33 -0.0455694000
_diffrn_radiation_monochromator mirror
_diffrn_radiation_probe x-ray
_diffrn_radiation_type 'Cu K\a'
_diffrn_radiation_wavelength 1.54184
_diffrn_reflns_av_R_equivalents 0.0385
_diffrn_reflns_av_unetI/netI 0.0318
_diffrn_reflns_Laue_measured_fraction_full 0.999
_diffrn_reflns_Laue_measured_fraction_max 0.989
_diffrn_reflns_limit_h_max 28
_diffrn_reflns_limit_h_min -28
_diffrn_reflns_limit_k_max 20
_diffrn_reflns_limit_k_min -20
_diffrn_reflns_limit_l_max 25
_diffrn_reflns_limit_l_min -25
_diffrn_reflns_number 56201
_diffrn_reflns_point_group_measured_fraction_full 0.997
_diffrn_reflns_point_group_measured_fraction_max 0.972
_diffrn_reflns_theta_full 67.684
_diffrn_reflns_theta_max 80.041
_diffrn_reflns_theta_min 2.301
_diffrn_source 'micro-focus sealed X-ray tube'
_diffrn_source_type 'PhotonJet (Cu) X-ray Source'
_exptl_absorpt_coefficient_mu 2.825
_exptl_absorpt_correction_T_max 1.00000
_exptl_absorpt_correction_T_min 0.54986
_exptl_absorpt_correction_type multi-scan
_exptl_absorpt_process_details
;
CrysAlisPro 1.171.43.88a (Rigaku Oxford Diffraction, 2023)
Empirical absorption correction using spherical harmonics,
implemented in SCALE3 ABSPACK scaling algorithm.
;
_exptl_crystal_colour 'clear dark red'
_exptl_crystal_colour_lustre clear
_exptl_crystal_colour_modifier dark
_exptl_crystal_colour_primary red
_exptl_crystal_density_diffrn 1.226
_exptl_crystal_description block
_exptl_crystal_F_000 2716
_exptl_crystal_size_max 0.083
_exptl_crystal_size_mid 0.076
_exptl_crystal_size_min 0.061
_refine_diff_density_max 1.710
_refine_diff_density_min -2.065
_refine_diff_density_rms 0.096
_refine_ls_abs_structure_details
;
 Refined as an inversion twin.
;
_refine_ls_abs_structure_Flack 0.010(12)
_refine_ls_extinction_method none
_refine_ls_goodness_of_fit_ref 1.130
_refine_ls_hydrogen_treatment constr
_refine_ls_matrix_type full
_refine_ls_number_parameters 867
_refine_ls_number_reflns 14716
_refine_ls_number_restraints 342
_refine_ls_restrained_S_all 1.128
_refine_ls_R_factor_all 0.0427
_refine_ls_R_factor_gt 0.0413
_refine_ls_shift/su_max 0.001
_refine_ls_shift/su_mean 0.000
_refine_ls_structure_factor_coef Fsqd
_refine_ls_weighting_details 'w=1/[\s^2^(Fo^2^)+42.5799P] where P=(Fo^2^+2Fc^2^)/3'
_refine_ls_weighting_scheme calc
_refine_ls_wR_factor_gt 0.1016
_refine_ls_wR_factor_ref 0.1022
_reflns_Friedel_coverage 0.897
_reflns_Friedel_fraction_full 0.996
_reflns_Friedel_fraction_max 0.954
_reflns_number_gt 14210
_reflns_number_total 14716
_reflns_threshold_expression 'I > 2\s(I)'
_cod_data_source_file d4sc03005b2.cif
_cod_data_source_block ccapg88
_cod_depositor_comments 'Adding full bibliography for 1572261--1572275.cif.'
_cod_original_cell_volume 6922.80(9)
_cod_original_formula_sum 'C78 H115 N2 O1.50 Yb'
_cod_database_code 1572267
_shelx_shelxl_version_number 2019/3
_chemical_oxdiff_formula Yb(NHC6H3(C6H2(C3H7)3)2)2
_shelx_space_group_comment
;
The symmetry employed for this shelxl refinement is uniquely defined
by the following loop, which should always be used as a source of
symmetry information in preference to the above space-group names.
They are only intended as comments.
;
_shelx_estimated_absorpt_t_max 0.847
_shelx_estimated_absorpt_t_min 0.799
_olex2_refinement_description
;
1. Twinned data refinement
 Scales: 0.990(12)
 0.010(12)
2. Fixed Uiso
 At 1.2 times of:
  All C(H) groups, All C(H,H) groups, All N(H) groups
 At 1.5 times of:
  All C(H,H,H) groups
3. Restrained distances
 C37-C23 \\sim C28-C23
 with sigma of 0.02
 C37-C1C \\sim C29-C28 \\sim C30-C28 \\sim C37-C1B
 with sigma of 0.02
 C1C-C1B \\sim C29-C30
 with sigma of 0.02
 C4S-C3S \\sim C1S-C2S \\sim C8S-C7S \\sim C6S-C5S \\sim C11S-C12S \\sim
C9S-C10S
 with sigma of 0.02
 C10S-C11S \\sim C7S-C6S \\sim C2S-C3S
 with sigma of 0.02
 O1S-C3S \\sim O1S-C2S \\sim O2S-C7S \\sim O2S-C6S \\sim O3S-C11S \\sim O3S-C10S
 with sigma of 0.02
 O3S-C9S \\sim O3S-C12S \\sim O2S-C5S \\sim O2S-C8S \\sim O1S-C1S \\sim O1S-C4S
 with sigma of 0.02
4. Uiso/Uaniso restraints and constraints
C28 \\sim C29 \\sim C30 \\sim C1B \\sim C1C \\sim C37: within 2A with sigma of
0.04 and sigma for terminal atoms of 0.08 within 2A
O1S \\sim C1S \\sim C2S \\sim C3S \\sim C4S \\sim O2S \\sim C5S \\sim C6S \\sim
C7S \\sim C8S: within 2A with sigma of 0.02 and sigma for terminal atoms of
0.04 within 2A
O3S \\sim C9S \\sim C10S \\sim C11S \\sim C12S: within 2A with sigma of 0.04
and sigma for terminal atoms of 0.08 within 2A
5. Rigid body (RIGU) restrains
 C28, C29, C30, C1B, C1C, C37
 with sigma for 1-2 distances of 0.004 and sigma for 1-3 distances of 0.004
 O1S, C1S, C2S, C3S, C4S, O2S, C5S, C6S, C7S, C8S
 with sigma for 1-2 distances of 0.004 and sigma for 1-3 distances of 0.004
 O3S, C9S, C10S, C11S, C12S
 with sigma for 1-2 distances of 0.004 and sigma for 1-3 distances of 0.004
6. Others
 Sof(C1B)=Sof(H1BA)=Sof(H1BB)=Sof(H1BC)=Sof(C1C)=Sof(H1CA)=Sof(H1CB)=Sof(H1CC)=
 Sof(C37)=Sof(H37)=1-FVAR(1)
 Sof(C28)=Sof(H28)=Sof(C29)=Sof(H29A)=Sof(H29B)=Sof(H29C)=Sof(C30)=Sof(H30A)=
 Sof(H30B)=Sof(H30C)=FVAR(1)
 Fixed Sof: O1S(0.5) C1S(0.5) H1SA(0.5) H1SB(0.5) H1SC(0.5) C2S(0.5) H2SA(0.5)
 H2SB(0.5) C3S(0.5) H3SA(0.5) H3SB(0.5) C4S(0.5) H4SA(0.5) H4SB(0.5) H4SC(0.5)
 O2S(0.5) C5S(0.5) H5SA(0.5) H5SB(0.5) H5SC(0.5) C6S(0.5) H6SA(0.5) H6SB(0.5)
 C7S(0.5) H7SA(0.5) H7SB(0.5) C8S(0.5) H8SA(0.5) H8SB(0.5) H8SC(0.5) O3S(0.5)
 C9S(0.5) H9SA(0.5) H9SB(0.5) H9SC(0.5) C10S(0.5) H10A(0.5) H10B(0.5) C11S(0.5)
 H11B(0.5) H11C(0.5) C12S(0.5) H12A(0.5) H12B(0.5) H12C(0.5)
7.a Ternary CH refined with riding coordinates:
 C13(H13), C16(H16), C19(H19), C31(H31), C34(H34), C28(H28), C37(H37),
 C13A(H13A), C16A(H16A), C19A(H19A), C28A(H28A), C31A(H31A), C34A(H34A)
7.b Secondary CH2 refined with riding coordinates:
 C2S(H2SA,H2SB), C3S(H3SA,H3SB), C6S(H6SA,H6SB), C7S(H7SA,H7SB), C10S(H10A,
 H10B), C11S(H11B,H11C)
7.c Me refined with riding coordinates:
 C1S(H1SA,H1SB,H1SC), C4S(H4SA,H4SB,H4SC), C5S(H5SA,H5SB,H5SC), C8S(H8SA,H8SB,
 H8SC), C9S(H9SA,H9SB,H9SC), C12S(H12A,H12B,H12C)
7.d Aromatic/amide H refined with riding coordinates:
 N1(H1), C3(H3), C4(H4), C5(H5), C9(H9), C11(H11), C24(H24), C26(H26),
 N1A(H1A), C3A(H3A), C4A(H4A), C5A(H5A), C9A(H9A), C11A(H11A), C24A(H24A),
 C26A(H26A)
7.e Idealised Me refined as rotating group:
 C14(H14A,H14B,H14C), C15(H15A,H15B,H15C), C17(H17A,H17B,H17C), C18(H18A,H18B,
 H18C), C20(H20A,H20B,H20C), C21(H21A,H21B,H21C), C32(H32A,H32B,H32C), C33(H33A,
 H33B,H33C), C35(H35A,H35B,H35C), C36(H36A,H36B,H36C), C29(H29A,H29B,H29C),
 C30(H30A,H30B,H30C), C1B(H1BA,H1BB,H1BC), C1C(H1CA,H1CB,H1CC), C14A(H14D,H14E,
 H14F), C15A(H15D,H15E,H15F), C17A(H17D,H17E,H17F), C18A(H18D,H18E,H18F),
 C20A(H20D,H20E,H20F), C21A(H21D,H21E,H21F), C29A(H29D,H29E,H29F), C30A(H30D,
 H30E,H30F), C32A(H32D,H32E,H32F), C33A(H33D,H33E,H33F), C35A(H35D,H35E,H35F),
 C36A(H36D,H36E,H36F)
;
_platon_squeeze_void_probe_radius 1.20
_olex2_submission_special_instructions 'No special instructions were received'
_oxdiff_exptl_absorpt_empirical_details
;
Empirical correction (ABSPACK) includes:
- Absorption correction using spherical harmonics
- Frame scaling
;
_oxdiff_exptl_absorpt_empirical_full_max 1.856
_oxdiff_exptl_absorpt_empirical_full_min 0.410

loop_
_space_group_symop_operation_xyz
'x, y, z'
'-x, y, -z'
'x+1/2, y+1/2, z'
'-x+1/2, y+1/2, -z'

loop_
_atom_site_label
_atom_site_type_symbol
_atom_site_fract_x
_atom_site_fract_y
_atom_site_fract_z
_atom_site_U_iso_or_equiv
_atom_site_adp_type
_atom_site_occupancy
_atom_site_site_symmetry_order
_atom_site_calc_flag
_atom_site_refinement_flags_posn
_atom_site_refinement_flags_adp
_atom_site_refinement_flags_occupancy
_atom_site_disorder_assembly
_atom_site_disorder_group
Yb1 Yb 0.500000 0.54621(2) 1.000000 0.02446(13) Uani 1 2 d S T P . .
N1 N 0.5708(3) 0.4622(4) 0.9680(3) 0.0286(11) Uani 1 1 d . . . . .
H1 H 0.591977 0.429070 1.001292 0.034 Uiso 1 1 calc R U . . .
C1 C 0.5858(3) 0.4546(4) 0.9070(3) 0.0260(13) Uani 1 1 d . . . . .
C2 C 0.5537(3) 0.5048(4) 0.8483(3) 0.0245(12) Uani 1 1 d . . . . .
C3 C 0.5676(3) 0.5004(4) 0.7860(3) 0.0277(13) Uani 1 1 d . . . . .
H3 H 0.545774 0.535067 0.748617 0.033 Uiso 1 1 calc R U . . .
C4 C 0.6125(3) 0.4471(5) 0.7764(3) 0.0326(15) Uani 1 1 d . . . . .
H4 H 0.623162 0.446765 0.733722 0.039 Uiso 1 1 calc R U . . .
C5 C 0.6421(3) 0.3934(4) 0.8306(3) 0.0307(14) Uani 1 1 d . . . . .
H5 H 0.671903 0.354745 0.823753 0.037 Uiso 1 1 calc R U . . .
C6 C 0.6289(3) 0.3955(4) 0.8942(3) 0.0277(13) Uani 1 1 d . . . . .
C7 C 0.4997(3) 0.5531(5) 0.8582(3) 0.0229(12) Uani 1 1 d . . . . .
C8 C 0.4431(3) 0.5097(5) 0.8521(3) 0.0256(13) Uani 1 1 d . . . . .
C9 C 0.3935(3) 0.5515(5) 0.8659(3) 0.0261(12) Uani 1 1 d . . . . .
H9 H 0.356294 0.521638 0.862900 0.031 Uiso 1 1 calc R U . . .
C10 C 0.3965(3) 0.6366(5) 0.8842(3) 0.0262(13) Uani 1 1 d . . . . .
C11 C 0.4519(4) 0.6778(5) 0.8893(3) 0.0264(13) Uani 1 1 d . . . . .
H11 H 0.454937 0.735045 0.901652 0.032 Uiso 1 1 calc R U . . .
C12 C 0.5036(3) 0.6386(4) 0.8771(3) 0.0230(12) Uani 1 1 d . . . . .
C13 C 0.4347(3) 0.4212(4) 0.8258(3) 0.0292(14) Uani 1 1 d . . . . .
H13 H 0.476870 0.395970 0.833923 0.035 Uiso 1 1 calc R U . . .
C14 C 0.3976(4) 0.3657(5) 0.8599(4) 0.0405(17) Uani 1 1 d . . . . .
H14A H 0.417931 0.363138 0.910135 0.061 Uiso 1 1 calc R U . . .
H14B H 0.395154 0.309645 0.840083 0.061 Uiso 1 1 calc R U . . .
H14C H 0.355538 0.388327 0.851749 0.061 Uiso 1 1 calc R U . . .
C15 C 0.4040(4) 0.4246(5) 0.7463(4) 0.0434(19) Uani 1 1 d . . . . .
H15A H 0.361352 0.445281 0.736893 0.065 Uiso 1 1 calc R U . . .
H15B H 0.403410 0.368625 0.726575 0.065 Uiso 1 1 calc R U . . .
H15C H 0.427878 0.461928 0.724876 0.065 Uiso 1 1 calc R U . . .
C16 C 0.3395(3) 0.6823(5) 0.8919(4) 0.0340(15) Uani 1 1 d . . . . .
H16 H 0.352357 0.740209 0.907894 0.041 Uiso 1 1 calc R U . . .
C17 C 0.3117(4) 0.6423(5) 0.9449(4) 0.0401(17) Uani 1 1 d . . . . .
H17A H 0.293385 0.588464 0.927207 0.060 Uiso 1 1 calc R U . . .
H17B H 0.279432 0.678705 0.953067 0.060 Uiso 1 1 calc R U . . .
H17C H 0.344376 0.633900 0.988774 0.060 Uiso 1 1 calc R U . . .
C18 C 0.2905(4) 0.6878(7) 0.8217(4) 0.056(3) Uani 1 1 d . . . . .
H18A H 0.307530 0.718102 0.788818 0.083 Uiso 1 1 calc R U . . .
H18B H 0.253950 0.717220 0.827209 0.083 Uiso 1 1 calc R U . . .
H18C H 0.278546 0.631564 0.803987 0.083 Uiso 1 1 calc R U . . .
C19 C 0.5618(3) 0.6877(4) 0.8793(3) 0.0262(13) Uani 1 1 d . . . . .
H19 H 0.598061 0.648809 0.892774 0.031 Uiso 1 1 calc R U . . .
C20 C 0.5746(4) 0.7598(5) 0.9312(4) 0.0378(16) Uani 1 1 d . . . . .
H20A H 0.617008 0.780319 0.937830 0.057 Uiso 1 1 calc R U . . .
H20B H 0.569982 0.740498 0.975912 0.057 Uiso 1 1 calc R U . . .
H20C H 0.544930 0.804880 0.913237 0.057 Uiso 1 1 calc R U . . .
C21 C 0.5574(4) 0.7220(5) 0.8065(4) 0.0347(15) Uani 1 1 d . . . . .
H21A H 0.520631 0.757584 0.790932 0.052 Uiso 1 1 calc R U . . .
H21B H 0.554110 0.675629 0.773868 0.052 Uiso 1 1 calc R U . . .
H21C H 0.594766 0.754601 0.808320 0.052 Uiso 1 1 calc R U . . .
C22 C 0.6534(3) 0.3287(5) 0.9479(3) 0.0322(14) Uani 1 1 d . . . . .
C23 C 0.6213(4) 0.2536(5) 0.9425(4) 0.0382(16) Uani 1 1 d D . . . .
C24 C 0.6423(5) 0.1928(7) 0.9948(6) 0.047(3) Uani 1 1 d . . . . .
H24 H 0.620365 0.141567 0.990771 0.056 Uiso 1 1 calc R U . . .
C25 C 0.6921(4) 0.2045(5) 1.0502(4) 0.0380(17) Uani 1 1 d . . . . .
C26 C 0.7247(3) 0.2807(5) 1.0556(4) 0.0364(16) Uani 1 1 d . . . . .
H26 H 0.759561 0.289755 1.094833 0.044 Uiso 1 1 calc R U . . .
C27 C 0.7073(4) 0.3436(6) 1.0047(5) 0.035(2) Uani 1 1 d . . . . .
C31 C 0.7111(4) 0.1384(5) 1.1071(5) 0.0448(19) Uani 1 1 d . . . . .
H31 H 0.686592 0.087327 1.088318 0.054 Uiso 1 1 calc R U . . .
C32 C 0.6928(5) 0.1632(7) 1.1709(5) 0.051(2) Uani 1 1 d . . . . .
H32A H 0.711606 0.217121 1.187767 0.077 Uiso 1 1 calc R U . . .
H32B H 0.707541 0.121114 1.207259 0.077 Uiso 1 1 calc R U . . .
H32C H 0.647481 0.167636 1.159344 0.077 Uiso 1 1 calc R U . . .
C33 C 0.7786(4) 0.1146(5) 1.1234(4) 0.0395(17) Uani 1 1 d . . . . .
H33A H 0.804562 0.162350 1.143856 0.059 Uiso 1 1 calc R U . . .
H33B H 0.787982 0.097802 1.080393 0.059 Uiso 1 1 calc R U . . .
H33C H 0.787226 0.068165 1.156439 0.059 Uiso 1 1 calc R U . . .
C34 C 0.7449(5) 0.4202(7) 1.0074(5) 0.038(2) Uani 1 1 d . . . . .
H34 H 0.715470 0.466731 0.988001 0.045 Uiso 1 1 calc R U . . .
C35 C 0.7829(4) 0.4456(6) 1.0811(4) 0.050(2) Uani 1 1 d . . . . .
H35A H 0.805339 0.497328 1.078883 0.075 Uiso 1 1 calc R U . . .
H35B H 0.812670 0.401472 1.101409 0.075 Uiso 1 1 calc R U . . .
H35C H 0.754823 0.454162 1.110161 0.075 Uiso 1 1 calc R U . . .
C36 C 0.7890(4) 0.4108(5) 0.9604(4) 0.0430(18) Uani 1 1 d . . . . .
H36A H 0.817589 0.364378 0.977204 0.064 Uiso 1 1 calc R U . . .
H36B H 0.812781 0.462283 0.961984 0.064 Uiso 1 1 calc R U . . .
H36C H 0.764300 0.399934 0.912347 0.064 Uiso 1 1 calc R U . . .
C28 C 0.5594(16) 0.244(3) 0.889(2) 0.049(11) Uani 0.30(7) 1 d D U P A 1
H28 H 0.547178 0.296025 0.860004 0.059 Uiso 0.30(7) 1 calc R U P A 1
C29 C 0.5082(19) 0.214(4) 0.919(4) 0.056(12) Uani 0.30(7) 1 d D U P A 1
H29A H 0.519883 0.160387 0.941558 0.085 Uiso 0.30(7) 1 calc R U P A 1
H29B H 0.469311 0.208763 0.881565 0.085 Uiso 0.30(7) 1 calc R U P A 1
H29C H 0.502616 0.254845 0.953303 0.085 Uiso 0.30(7) 1 calc R U P A 1
C30 C 0.577(3) 0.174(3) 0.847(4) 0.062(13) Uani 0.30(7) 1 d D U P A 1
H30A H 0.617927 0.185102 0.840974 0.093 Uiso 0.30(7) 1 calc R U P A 1
H30B H 0.546008 0.170486 0.801363 0.093 Uiso 0.30(7) 1 calc R U P A 1
H30C H 0.577793 0.121592 0.872143 0.093 Uiso 0.30(7) 1 calc R U P A 1
C1B C 0.5895(13) 0.1791(17) 0.8251(13) 0.062(6) Uani 0.70(7) 1 d D U P A 2
H1BA H 0.618791 0.211997 0.807753 0.093 Uiso 0.70(7) 1 calc R U P A 2
H1BB H 0.553317 0.164723 0.786243 0.093 Uiso 0.70(7) 1 calc R U P A 2
H1BC H 0.609989 0.128000 0.846832 0.093 Uiso 0.70(7) 1 calc R U P A 2
C1C C 0.5135(9) 0.184(2) 0.8929(15) 0.061(6) Uani 0.70(7) 1 d D U P A 2
H1CA H 0.526080 0.127895 0.909638 0.091 Uiso 0.70(7) 1 calc R U P A 2
H1CB H 0.479196 0.181309 0.849865 0.091 Uiso 0.70(7) 1 calc R U P A 2
H1CC H 0.500001 0.214896 0.928316 0.091 Uiso 0.70(7) 1 calc R U P A 2
C37 C 0.5687(8) 0.2294(15) 0.8784(8) 0.042(5) Uani 0.70(7) 1 d D U P A 2
H37 H 0.551863 0.282763 0.854847 0.050 Uiso 0.70(7) 1 calc R U P A 2
Yb1A Yb 0.000000 0.32267(2) 0.500000 0.02474(13) Uani 1 2 d S T P . .
N1A N 0.0856(3) 0.4075(4) 0.5327(3) 0.0316(12) Uani 1 1 d . . . . .
H1A H 0.090213 0.439758 0.499043 0.038 Uiso 1 1 calc R U . . .
C1A C 0.1309(3) 0.4178(5) 0.5944(4) 0.0321(15) Uani 1 1 d . . . . .
C2A C 0.1792(3) 0.4785(5) 0.6074(4) 0.0364(16) Uani 1 1 d . . . . .
C3A C 0.2237(3) 0.4827(5) 0.6714(4) 0.0433(19) Uani 1 1 d . . . . .
H3A H 0.255880 0.523123 0.678724 0.052 Uiso 1 1 calc R U . . .
C4A C 0.2220(3) 0.4284(6) 0.7254(4) 0.0441(19) Uani 1 1 d . . . . .
H4A H 0.253895 0.429979 0.768350 0.053 Uiso 1 1 calc R U . . .
C5A C 0.1739(3) 0.3729(5) 0.7157(4) 0.0374(16) Uani 1 1 d . . . . .
H5A H 0.171766 0.337544 0.752994 0.045 Uiso 1 1 calc R U . . .
C6A C 0.1280(3) 0.3672(5) 0.6523(3) 0.0295(14) Uani 1 1 d . . . . .
C7A C 0.1772(3) 0.5431(5) 0.5523(3) 0.0354(15) Uani 1 1 d . . . . .
C8A C 0.2019(4) 0.5273(6) 0.4954(6) 0.037(2) Uani 1 1 d . . . . .
C9A C 0.1952(3) 0.5853(5) 0.4433(4) 0.0335(15) Uani 1 1 d . . . . .
H9A H 0.212138 0.573631 0.405887 0.040 Uiso 1 1 calc R U . . .
C10A C 0.1644(3) 0.6606(4) 0.4437(4) 0.0323(14) Uani 1 1 d . . . . .
C11A C 0.1415(5) 0.6764(7) 0.4985(5) 0.036(2) Uani 1 1 d . . . . .
H11A H 0.120648 0.727669 0.499516 0.043 Uiso 1 1 calc R U . . .
C12A C 0.1476(3) 0.6192(5) 0.5544(4) 0.0368(16) Uani 1 1 d . . . . .
C13A C 0.2385(5) 0.4465(7) 0.4958(7) 0.050(3) Uani 1 1 d . . . . .
H13A H 0.217222 0.401302 0.514713 0.060 Uiso 1 1 calc R U . . .
C14A C 0.2416(5) 0.4191(5) 0.4236(6) 0.059(3) Uani 1 1 d . . . . .
H14D H 0.199506 0.416136 0.391769 0.089 Uiso 1 1 calc R U . . .
H14E H 0.261249 0.364116 0.427047 0.089 Uiso 1 1 calc R U . . .
H14F H 0.266199 0.459364 0.405898 0.089 Uiso 1 1 calc R U . . .
C15A C 0.3054(4) 0.4551(6) 0.5449(6) 0.062(3) Uani 1 1 d . . . . .
H15D H 0.326052 0.502397 0.530067 0.093 Uiso 1 1 calc R U . . .
H15E H 0.328748 0.404023 0.543031 0.093 Uiso 1 1 calc R U . . .
H15F H 0.303626 0.464220 0.592698 0.093 Uiso 1 1 calc R U . . .
C16A C 0.1556(3) 0.7226(5) 0.3841(4) 0.0337(15) Uani 1 1 d . . . . .
H16A H 0.133910 0.772410 0.395915 0.040 Uiso 1 1 calc R U . . .
C17A C 0.1144(4) 0.6868(6) 0.3159(4) 0.044(2) Uani 1 1 d . . . . .
H17D H 0.114305 0.724666 0.277567 0.066 Uiso 1 1 calc R U . . .
H17E H 0.071950 0.680197 0.319255 0.066 Uiso 1 1 calc R U . . .
H17F H 0.130662 0.632438 0.307274 0.066 Uiso 1 1 calc R U . . .
C18A C 0.2173(4) 0.7515(5) 0.3758(4) 0.0409(17) Uani 1 1 d . . . . .
H18D H 0.237987 0.705025 0.359816 0.061 Uiso 1 1 calc R U . . .
H18E H 0.243707 0.771598 0.420750 0.061 Uiso 1 1 calc R U . . .
H18F H 0.210305 0.796720 0.341627 0.061 Uiso 1 1 calc R U . . .
C19A C 0.1227(4) 0.6433(6) 0.6145(4) 0.048(2) Uani 1 1 d . . . . .
H19A H 0.130750 0.595690 0.648030 0.058 Uiso 1 1 calc R U . . .
C20A C 0.0531(5) 0.6586(8) 0.5914(5) 0.065(3) Uani 1 1 d . . . . .
H20D H 0.038334 0.668402 0.632354 0.097 Uiso 1 1 calc R U . . .
H20E H 0.031891 0.609888 0.566014 0.097 Uiso 1 1 calc R U . . .
H20F H 0.043995 0.707516 0.560917 0.097 Uiso 1 1 calc R U . . .
C21A C 0.1579(6) 0.7190(9) 0.6528(5) 0.074(4) Uani 1 1 d . . . . .
H21D H 0.202571 0.707377 0.667037 0.111 Uiso 1 1 calc R U . . .
H21E H 0.144039 0.730670 0.694062 0.111 Uiso 1 1 calc R U . . .
H21F H 0.149419 0.767385 0.621716 0.111 Uiso 1 1 calc R U . . .
C22A C 0.0703(3) 0.3170(5) 0.6430(3) 0.0260(13) Uani 1 1 d . . . . .
C23A C 0.0669(3) 0.2311(5) 0.6230(3) 0.0264(13) Uani 1 1 d . . . . .
C24A C 0.0106(4) 0.1893(5) 0.6107(4) 0.0282(14) Uani 1 1 d . . . . .
H24A H 0.008518 0.132616 0.596752 0.034 Uiso 1 1 calc R U . . .
C25A C -0.0427(3) 0.2277(4) 0.6180(3) 0.0253(13) Uani 1 1 d . . . . .
C26A C -0.0393(3) 0.3125(4) 0.6360(3) 0.0249(12) Uani 1 1 d . . . . .
H26A H -0.075855 0.340081 0.639222 0.030 Uiso 1 1 calc R U . . .
C27A C 0.0161(3) 0.3572(5) 0.6494(3) 0.0259(13) Uani 1 1 d . . . . .
C28A C 0.1250(3) 0.1853(5) 0.6180(4) 0.0305(14) Uani 1 1 d . . . . .
H28A H 0.153104 0.226514 0.604855 0.037 Uiso 1 1 calc R U . . .
C29A C 0.1111(4) 0.1156(6) 0.5635(4) 0.050(2) Uani 1 1 d . . . . .
H29D H 0.092460 0.068197 0.581025 0.075 Uiso 1 1 calc R U . . .
H29E H 0.149783 0.097903 0.554244 0.075 Uiso 1 1 calc R U . . .
H29F H 0.082036 0.136028 0.520281 0.075 Uiso 1 1 calc R U . . .
C30A C 0.1592(4) 0.1485(6) 0.6888(4) 0.047(2) Uani 1 1 d . . . . .
H30D H 0.172075 0.193471 0.722905 0.071 Uiso 1 1 calc R U . . .
H30E H 0.196008 0.118188 0.684957 0.071 Uiso 1 1 calc R U . . .
H30F H 0.131553 0.110306 0.703853 0.071 Uiso 1 1 calc R U . . .
C31A C -0.1012(3) 0.1775(4) 0.6131(4) 0.0300(14) Uani 1 1 d . . . . .
H31A H -0.097134 0.123625 0.589878 0.036 Uiso 1 1 calc R U . . .
C32A C -0.1603(3) 0.2201(5) 0.5690(5) 0.0451(19) Uani 1 1 d . . . . .
H32D H -0.171025 0.266393 0.595232 0.068 Uiso 1 1 calc R U . . .
H32E H -0.194523 0.179799 0.557412 0.068 Uiso 1 1 calc R U . . .
H32F H -0.153236 0.241253 0.525965 0.068 Uiso 1 1 calc R U . . .
C33A C -0.1066(4) 0.1570(6) 0.6851(4) 0.045(2) Uani 1 1 d . . . . .
H33D H -0.069238 0.127156 0.711523 0.067 Uiso 1 1 calc R U . . .
H33E H -0.143238 0.122046 0.680894 0.067 Uiso 1 1 calc R U . . .
H33F H -0.110696 0.208674 0.709470 0.067 Uiso 1 1 calc R U . . .
C34A C 0.0192(3) 0.4467(4) 0.6745(4) 0.0327(15) Uani 1 1 d . . . . .
H34A H 0.053240 0.475053 0.660103 0.039 Uiso 1 1 calc R U . . .
C35A C -0.0395(4) 0.4959(5) 0.6451(5) 0.053(2) Uani 1 1 d . . . . .
H35D H -0.049124 0.497913 0.594214 0.079 Uiso 1 1 calc R U . . .
H35E H -0.033811 0.552631 0.663795 0.079 Uiso 1 1 calc R U . . .
H35F H -0.073928 0.469221 0.658059 0.079 Uiso 1 1 calc R U . . .
C36A C 0.0371(7) 0.4471(6) 0.7543(5) 0.072(3) Uani 1 1 d . . . . .
H36D H 0.001939 0.427244 0.769813 0.108 Uiso 1 1 calc R U . . .
H36E H 0.047813 0.503928 0.771309 0.108 Uiso 1 1 calc R U . . .
H36F H 0.072941 0.410558 0.772658 0.108 Uiso 1 1 calc R U . . .
O1S O -0.0446(15) 0.430(2) 0.8989(19) 0.185(10) Uani 0.5 1 d D U P B -2
C1S C -0.1465(15) 0.436(3) 0.8199(18) 0.121(8) Uani 0.5 1 d D U P B -2
H1SA H -0.166470 0.459114 0.773746 0.182 Uiso 0.5 1 calc R U P B -2
H1SB H -0.152380 0.375216 0.818536 0.182 Uiso 0.5 1 calc R U P B -2
H1SC H -0.165224 0.459999 0.854040 0.182 Uiso 0.5 1 calc R U P B -2
C2S C -0.0842(18) 0.454(3) 0.838(2) 0.141(9) Uani 0.5 1 d D U P B -2
H2SA H -0.067898 0.430757 0.801139 0.169 Uiso 0.5 1 calc R U P B -2
H2SB H -0.080632 0.514814 0.836338 0.169 Uiso 0.5 1 calc R U P B -2
C3S C -0.056(2) 0.462(4) 0.957(2) 0.202(13) Uani 0.5 1 d D U P B -2
H3SA H -0.094029 0.434657 0.961940 0.243 Uiso 0.5 1 calc R U P B -2
H3SB H -0.066016 0.521513 0.947447 0.243 Uiso 0.5 1 calc R U P B -2
C4S C -0.011(3) 0.457(4) 1.021(2) 0.23(2) Uani 0.5 1 d D U P B -2
H4SA H -0.026322 0.482668 1.056896 0.345 Uiso 0.5 1 calc R U P B -2
H4SB H -0.001195 0.397930 1.032729 0.345 Uiso 0.5 1 calc R U P B -2
H4SC H 0.026985 0.485303 1.018151 0.345 Uiso 0.5 1 calc R U P B -2
O2S O -0.1162(10) 0.3906(12) 0.8158(11) 0.106(5) Uani 0.5 1 d D U P C -1
C5S C -0.2250(11) 0.4090(17) 0.7538(12) 0.098(7) Uani 0.5 1 d D U P C -1
H5SA H -0.251187 0.414774 0.705699 0.148 Uiso 0.5 1 calc R U P C -1
H5SB H -0.238000 0.359796 0.775001 0.148 Uiso 0.5 1 calc R U P C -1
H5SC H -0.229267 0.458641 0.780438 0.148 Uiso 0.5 1 calc R U P C -1
C6S C -0.1627(14) 0.400(2) 0.7541(14) 0.116(8) Uani 0.5 1 d D U P C -1
H6SA H -0.160604 0.351007 0.724808 0.139 Uiso 0.5 1 calc R U P C -1
H6SB H -0.151930 0.449183 0.730208 0.139 Uiso 0.5 1 calc R U P C -1
C7S C -0.1029(19) 0.4662(18) 0.8497(19) 0.114(7) Uani 0.5 1 d D U P C -1
H7SA H -0.141618 0.487696 0.857676 0.137 Uiso 0.5 1 calc R U P C -1
H7SB H -0.090660 0.505622 0.817919 0.137 Uiso 0.5 1 calc R U P C -1
C8S C -0.0566(15) 0.467(3) 0.9133(16) 0.118(9) Uani 0.5 1 d D U P C -1
H8SA H -0.051518 0.524003 0.931884 0.177 Uiso 0.5 1 calc R U P C -1
H8SB H -0.068404 0.430184 0.946250 0.177 Uiso 0.5 1 calc R U P C -1
H8SC H -0.017243 0.448180 0.906335 0.177 Uiso 0.5 1 calc R U P C -1
O3S O 0.0012(15) 0.877(2) 0.5164(9) 0.175(12) Uani 0.5 1 d D U P D -1
C9S C 0.0165(16) 0.916(2) 0.4090(15) 0.101(10) Uani 0.5 1 d D U P D -1
H9SA H 0.044015 0.950550 0.390382 0.151 Uiso 0.5 1 calc R U P D -1
H9SB H 0.019297 0.857933 0.395084 0.151 Uiso 0.5 1 calc R U P D -1
H9SC H -0.026413 0.935479 0.390701 0.151 Uiso 0.5 1 calc R U P D -1
C10S C 0.034(2) 0.921(3) 0.4814(16) 0.153(15) Uani 0.5 1 d D U P D -1
H10A H 0.078437 0.903468 0.498483 0.184 Uiso 0.5 1 calc R U P D -1
H10B H 0.032917 0.980691 0.494118 0.184 Uiso 0.5 1 calc R U P D -1
C11S C 0.020(2) 0.898(4) 0.5865(14) 0.187(18) Uani 0.5 1 d D U P D -1
H11B H 0.065355 0.885579 0.604383 0.224 Uiso 0.5 1 calc R U P D -1
H11C H 0.015264 0.958660 0.590404 0.224 Uiso 0.5 1 calc R U P D -1
C12S C -0.009(2) 0.859(3) 0.6295(16) 0.162(18) Uani 0.5 1 d D U P D -1
H12A H 0.008094 0.878804 0.677354 0.244 Uiso 0.5 1 calc R U P D -1
H12B H -0.053901 0.872072 0.613797 0.244 Uiso 0.5 1 calc R U P D -1
H12C H -0.003621 0.798714 0.627829 0.244 Uiso 0.5 1 calc R U P D -1

loop_
_atom_site_aniso_label
_atom_site_aniso_U_11
_atom_site_aniso_U_22
_atom_site_aniso_U_33
_atom_site_aniso_U_23
_atom_site_aniso_U_13
_atom_site_aniso_U_12
Yb1 0.0268(3) 0.0269(3) 0.0178(3) 0.000 0.0031(2) 0.000
N1 0.031(3) 0.033(3) 0.020(3) 0.005(2) 0.005(2) 0.005(2)
C1 0.026(3) 0.030(3) 0.019(3) 0.004(2) -0.001(2) -0.004(3)
C2 0.026(3) 0.026(3) 0.020(3) 0.000(2) 0.004(2) 0.000(3)
C3 0.030(3) 0.028(3) 0.021(3) 0.005(2) 0.001(2) 0.001(3)
C4 0.037(4) 0.040(4) 0.020(3) 0.002(3) 0.007(3) 0.004(3)
C5 0.030(3) 0.032(3) 0.029(3) 0.005(3) 0.006(3) 0.006(3)
C6 0.024(3) 0.032(3) 0.024(3) 0.004(3) 0.002(2) 0.001(3)
C7 0.022(3) 0.028(3) 0.016(3) 0.003(3) 0.002(2) -0.002(3)
C8 0.030(4) 0.029(4) 0.014(3) 0.000(2) 0.000(2) -0.001(3)
C9 0.022(3) 0.033(3) 0.019(3) 0.003(3) -0.002(2) -0.003(3)
C10 0.027(3) 0.035(4) 0.014(3) 0.006(2) 0.002(2) 0.003(3)
C11 0.032(4) 0.025(3) 0.018(3) 0.004(3) 0.001(3) -0.001(3)
C12 0.022(3) 0.029(3) 0.015(3) 0.008(2) 0.000(2) -0.001(3)
C13 0.026(3) 0.033(4) 0.025(3) -0.005(3) 0.002(3) -0.007(3)
C14 0.054(5) 0.033(4) 0.037(4) -0.004(3) 0.018(4) -0.009(3)
C15 0.055(5) 0.046(5) 0.026(4) -0.008(3) 0.006(3) -0.015(4)
C16 0.030(4) 0.039(4) 0.030(4) -0.001(3) 0.003(3) 0.008(3)
C17 0.038(4) 0.047(4) 0.037(4) -0.002(3) 0.011(3) -0.002(3)
C18 0.040(4) 0.089(7) 0.034(4) 0.004(4) 0.004(3) 0.034(5)
C19 0.028(3) 0.029(3) 0.020(3) 0.002(3) 0.004(3) -0.004(3)
C20 0.046(4) 0.034(4) 0.032(4) -0.008(3) 0.010(3) -0.007(3)
C21 0.045(4) 0.037(4) 0.023(3) 0.007(3) 0.011(3) -0.004(3)
C22 0.031(3) 0.040(4) 0.025(3) 0.008(3) 0.007(3) 0.010(3)
C23 0.040(4) 0.036(4) 0.037(4) 0.011(3) 0.009(3) 0.004(3)
C24 0.035(5) 0.036(6) 0.063(7) 0.017(5) 0.006(5) 0.004(5)
C25 0.038(4) 0.041(4) 0.039(4) 0.011(3) 0.016(3) 0.009(3)
C26 0.027(3) 0.052(4) 0.027(3) 0.006(3) 0.003(3) 0.014(3)
C27 0.034(5) 0.044(6) 0.026(4) 0.003(3) 0.006(3) 0.014(4)
C31 0.037(4) 0.046(4) 0.052(5) 0.014(4) 0.013(4) 0.011(3)
C32 0.056(6) 0.062(6) 0.039(5) 0.021(4) 0.019(4) 0.027(5)
C33 0.040(4) 0.042(4) 0.037(4) 0.010(3) 0.012(3) 0.012(3)
C34 0.037(5) 0.037(5) 0.030(4) 0.004(3) -0.006(3) 0.011(4)
C35 0.048(5) 0.050(5) 0.041(4) -0.002(4) -0.005(4) 0.007(4)
C36 0.034(4) 0.045(4) 0.045(4) 0.010(4) 0.004(3) 0.001(3)
C28 0.043(16) 0.017(15) 0.08(2) 0.011(13) 0.014(16) 0.013(12)
C29 0.035(15) 0.06(3) 0.06(3) 0.014(19) -0.002(16) 0.003(15)
C30 0.05(2) 0.034(17) 0.09(3) -0.003(19) 0.01(2) 0.011(16)
C1B 0.065(13) 0.066(11) 0.051(11) -0.017(9) 0.011(8) -0.019(10)
C1C 0.034(7) 0.077(14) 0.061(12) 0.009(10) -0.005(7) -0.009(8)
C37 0.035(7) 0.036(9) 0.044(7) 0.009(6) -0.004(6) 0.004(6)
Yb1A 0.0248(3) 0.0225(3) 0.0241(3) 0.000 0.0025(2) 0.000
N1A 0.029(3) 0.039(3) 0.021(3) 0.007(2) -0.001(2) -0.008(2)
C1A 0.025(3) 0.038(4) 0.029(3) 0.007(3) 0.002(3) 0.000(3)
C2A 0.029(3) 0.038(4) 0.035(4) 0.009(3) -0.002(3) -0.007(3)
C3A 0.028(4) 0.047(5) 0.044(4) 0.013(3) -0.007(3) -0.013(3)
C4A 0.032(4) 0.056(5) 0.034(4) 0.011(3) -0.008(3) -0.009(3)
C5A 0.037(4) 0.046(4) 0.024(3) 0.011(3) 0.001(3) -0.004(3)
C6A 0.025(3) 0.035(4) 0.024(3) 0.007(3) -0.001(3) 0.001(3)
C7A 0.029(3) 0.036(4) 0.034(3) 0.008(3) -0.003(3) -0.010(3)
C8A 0.032(4) 0.026(5) 0.050(5) 0.008(4) 0.007(4) 0.000(3)
C9A 0.031(3) 0.036(4) 0.034(4) 0.002(3) 0.009(3) -0.007(3)
C10A 0.026(3) 0.032(4) 0.036(4) 0.005(3) 0.005(3) -0.006(3)
C11A 0.038(5) 0.040(6) 0.030(5) 0.005(4) 0.009(4) 0.002(4)
C12A 0.035(4) 0.042(4) 0.027(3) 0.005(3) -0.002(3) -0.007(3)
C13A 0.049(6) 0.033(6) 0.076(8) 0.012(5) 0.029(5) 0.000(5)
C14A 0.058(6) 0.033(4) 0.098(8) 0.003(5) 0.040(6) 0.001(4)
C15A 0.044(5) 0.050(5) 0.094(8) 0.030(5) 0.024(5) 0.004(4)
C16A 0.031(3) 0.032(4) 0.036(4) 0.004(3) 0.008(3) -0.002(3)
C17A 0.051(5) 0.046(5) 0.027(4) 0.009(3) -0.002(3) -0.017(4)
C18A 0.035(4) 0.037(4) 0.049(4) 0.007(3) 0.010(3) -0.005(3)
C19A 0.050(5) 0.065(6) 0.027(4) 0.010(4) 0.008(3) 0.001(4)
C20A 0.058(6) 0.098(8) 0.043(5) 0.006(5) 0.022(4) 0.003(6)
C21A 0.074(8) 0.108(10) 0.038(5) -0.019(6) 0.011(5) -0.009(7)
C22A 0.025(3) 0.032(4) 0.018(3) 0.005(3) 0.000(2) -0.002(3)
C23A 0.027(4) 0.030(4) 0.021(3) 0.008(3) 0.004(3) 0.002(3)
C24A 0.033(4) 0.024(3) 0.026(3) 0.008(3) 0.004(3) 0.004(3)
C25A 0.033(4) 0.023(3) 0.015(3) 0.004(2) 0.000(3) 0.000(3)
C26A 0.024(3) 0.030(4) 0.020(3) 0.003(3) 0.006(2) 0.001(3)
C27A 0.030(4) 0.029(3) 0.014(3) 0.002(3) -0.001(2) 0.000(3)
C28A 0.026(3) 0.036(4) 0.029(3) 0.010(3) 0.007(3) 0.012(3)
C29A 0.052(5) 0.057(5) 0.041(4) -0.006(4) 0.014(4) 0.018(4)
C30A 0.044(4) 0.055(5) 0.044(4) 0.019(4) 0.013(4) 0.022(4)
C31A 0.031(4) 0.028(3) 0.030(3) 0.000(3) 0.006(3) 0.000(3)
C32A 0.027(4) 0.043(4) 0.058(5) 0.004(4) 0.000(3) -0.004(3)
C33A 0.040(4) 0.065(6) 0.029(4) 0.002(4) 0.010(3) -0.019(4)
C34A 0.035(4) 0.023(3) 0.036(4) 0.000(3) 0.004(3) 0.000(3)
C35A 0.045(5) 0.039(4) 0.060(5) -0.016(4) -0.007(4) 0.011(4)
C36A 0.130(10) 0.033(5) 0.038(5) -0.016(4) 0.001(5) 0.003(5)
O1S 0.204(19) 0.157(19) 0.188(18) 0.016(16) 0.048(16) -0.003(16)
C1S 0.156(18) 0.11(2) 0.127(18) -0.005(17) 0.090(15) 0.015(17)
C2S 0.169(18) 0.121(16) 0.152(16) 0.015(15) 0.078(15) -0.021(15)
C3S 0.23(3) 0.20(3) 0.18(2) 0.01(2) 0.05(2) -0.03(2)
C4S 0.24(5) 0.25(4) 0.19(3) 0.04(3) 0.04(3) -0.11(4)
O2S 0.155(15) 0.077(10) 0.122(11) -0.002(10) 0.097(11) -0.001(10)
C5S 0.162(17) 0.091(17) 0.070(13) -0.030(12) 0.077(13) -0.048(15)
C6S 0.162(17) 0.107(17) 0.106(14) -0.015(14) 0.083(12) -0.042(15)
C7S 0.161(18) 0.088(13) 0.124(14) 0.003(11) 0.092(13) -0.023(13)
C8S 0.147(19) 0.13(2) 0.124(16) -0.033(16) 0.109(12) -0.023(17)
O3S 0.083(13) 0.38(4) 0.056(12) 0.082(16) 0.001(15) 0.00(2)
C9S 0.11(2) 0.12(2) 0.099(16) 0.037(18) 0.078(18) 0.02(2)
C10S 0.12(3) 0.22(4) 0.111(16) 0.00(2) 0.021(19) -0.06(3)
C11S 0.17(3) 0.27(5) 0.080(15) 0.02(2) -0.035(18) -0.08(3)
C12S 0.27(5) 0.13(3) 0.09(2) -0.04(2) 0.05(3) -0.04(3)

loop_
_atom_type_symbol
_atom_type_description
_atom_type_scat_dispersion_real
_atom_type_scat_dispersion_imag
_atom_type_scat_source
C C 0.0181 0.0091 'International Tables Vol C Tables 4.2.6.8 and 6.1.1.4'
H H 0.0000 0.0000 'International Tables Vol C Tables 4.2.6.8 and 6.1.1.4'
N N 0.0311 0.0180 'International Tables Vol C Tables 4.2.6.8 and 6.1.1.4'
O O 0.0492 0.0322 'International Tables Vol C Tables 4.2.6.8 and 6.1.1.4'
Yb Yb -7.2108 4.4329 'International Tables Vol C Tables 4.2.6.8 and 6.1.1.4'

loop_
_exptl_crystal_face_index_h
_exptl_crystal_face_index_k
_exptl_crystal_face_index_l
_exptl_crystal_face_perp_dist
12 3 4 0.0459
3 3 -12 0.0157
-3 -3 13 0.0452
-8 -6 -5 0.0190
-8 5 10 0.0205
13 -2 -9 0.0439
-4 10 0 0.0162
7 -9 2 0.0497

loop_
_geom_angle_atom_site_label_1
_geom_angle_atom_site_label_2
_geom_angle_atom_site_label_3
_geom_angle
_geom_angle_site_symmetry_1
_geom_angle_site_symmetry_3
_geom_angle_publ_flag
N1 Yb1 N1 108.5(3) . 2_657 ?
N1 Yb1 C7 119.60(19) . 2_657 ?
N1 Yb1 C7 63.38(19) 2_657 2_657 ?
N1 Yb1 C7 63.38(19) . . ?
N1 Yb1 C7 119.6(2) 2_657 . ?
N1 Yb1 C8 74.9(2) 2_657 2_657 ?
N1 Yb1 C8 91.56(19) 2_657 . ?
N1 Yb1 C8 74.9(2) . . ?
N1 Yb1 C8 91.56(19) . 2_657 ?
N1 Yb1 C9 80.33(19) . 2_657 ?
N1 Yb1 C9 80.33(19) 2_657 . ?
N1 Yb1 C9 101.57(19) 2_657 2_657 ?
N1 Yb1 C9 101.57(19) . . ?
N1 Yb1 C11 109.6(2) . . ?
N1 Yb1 C11 118.7(2) . 2_657 ?
N1 Yb1 C11 109.55(19) 2_657 2_657 ?
N1 Yb1 C11 118.7(2) 2_657 . ?
N1 Yb1 C12 136.32(19) 2_657 . ?
N1 Yb1 C12 136.32(19) . 2_657 ?
N1 Yb1 C12 82.9(2) . . ?
N1 Yb1 C12 82.9(2) 2_657 2_657 ?
C7 Yb1 C7 175.5(3) 2_657 . ?
C7 Yb1 C8 153.46(19) . 2_657 ?
C7 Yb1 C8 153.46(19) 2_657 . ?
C7 Yb1 C8 28.49(19) 2_657 2_657 ?
C7 Yb1 C8 28.49(19) . . ?
C7 Yb1 C9 131.22(18) 2_657 . ?
C7 Yb1 C9 131.22(18) . 2_657 ?
C7 Yb1 C9 48.62(18) 2_657 2_657 ?
C7 Yb1 C9 48.62(18) . . ?
C7 Yb1 C11 48.9(2) . . ?
C7 Yb1 C11 48.9(2) 2_657 2_657 ?
C7 Yb1 C11 127.1(2) 2_657 . ?
C7 Yb1 C11 127.1(2) . 2_657 ?
C7 Yb1 C12 28.6(2) . . ?
C7 Yb1 C12 146.9(2) 2_657 . ?
C7 Yb1 C12 28.6(2) 2_657 2_657 ?
C7 Yb1 C12 146.9(2) . 2_657 ?
C8 Yb1 C8 156.9(3) 2_657 . ?
C8 Yb1 C9 154.60(19) 2_657 . ?
C8 Yb1 C9 26.85(19) . . ?
C8 Yb1 C9 154.60(19) . 2_657 ?
C8 Yb1 C9 26.9(2) 2_657 2_657 ?
C8 Yb1 C11 147.2(2) 2_657 . ?
C8 Yb1 C11 147.2(2) . 2_657 ?
C8 Yb1 C11 55.8(2) 2_657 2_657 ?
C8 Yb1 C11 55.8(2) . . ?
C9 Yb1 C9 176.8(3) 2_657 . ?
C11 Yb1 C9 130.7(2) . 2_657 ?
C11 Yb1 C9 130.7(2) 2_657 . ?
C11 Yb1 C9 46.3(2) . . ?
C11 Yb1 C9 46.3(2) 2_657 2_657 ?
C11 Yb1 C11 91.6(3) . 2_657 ?
C12 Yb1 C8 49.68(19) 2_657 2_657 ?
C12 Yb1 C8 49.68(19) . . ?
C12 Yb1 C8 148.4(2) . 2_657 ?
C12 Yb1 C8 148.4(2) 2_657 . ?
C12 Yb1 C9 122.06(19) 2_657 . ?
C12 Yb1 C9 55.99(19) . . ?
C12 Yb1 C9 122.06(19) . 2_657 ?
C12 Yb1 C9 55.99(19) 2_657 2_657 ?
C12 Yb1 C11 27.2(2) 2_657 2_657 ?
C12 Yb1 C11 100.0(2) 2_657 . ?
C12 Yb1 C11 27.2(2) . . ?
C12 Yb1 C11 100.0(2) . 2_657 ?
C12 Yb1 C12 118.3(3) 2_657 . ?
Yb1 N1 H1 114.1 . . ?
C1 N1 Yb1 131.7(4) . . ?
C1 N1 H1 114.1 . . ?
N1 C1 C2 119.3(6) . . ?
N1 C1 C6 125.0(6) . . ?
C6 C1 C2 115.6(6) . . ?
C1 C2 C7 114.7(5) . . ?
C3 C2 C1 121.6(6) . . ?
C3 C2 C7 123.3(6) . . ?
C2 C3 H3 119.2 . . ?
C2 C3 C4 121.6(6) . . ?
C4 C3 H3 119.2 . . ?
C3 C4 H4 120.6 . . ?
C3 C4 C5 118.7(6) . . ?
C5 C4 H4 120.6 . . ?
C4 C5 H5 119.3 . . ?
C6 C5 C4 121.3(6) . . ?
C6 C5 H5 119.3 . . ?
C1 C6 C22 118.1(6) . . ?
C5 C6 C1 120.9(6) . . ?
C5 C6 C22 120.6(6) . . ?
C2 C7 Yb1 109.8(4) . . ?
C8 C7 Yb1 79.4(3) . . ?
C8 C7 C2 118.0(7) . . ?
C12 C7 Yb1 77.8(3) . . ?
C12 C7 C2 123.0(6) . . ?
C12 C7 C8 118.9(6) . . ?
C7 C8 Yb1 72.2(3) . . ?
C7 C8 C13 120.8(7) . . ?
C9 C8 Yb1 81.2(4) . . ?
C9 C8 C7 119.4(7) . . ?
C9 C8 C13 119.7(6) . . ?
C13 C8 Yb1 121.1(4) . . ?
Yb1 C9 H9 119.8 . . ?
C8 C9 Yb1 72.0(3) . . ?
C8 C9 H9 118.8 . . ?
C8 C9 C10 122.4(7) . . ?
C10 C9 Yb1 80.3(4) . . ?
C10 C9 H9 118.8 . . ?
C9 C10 Yb1 73.4(4) . . ?
C9 C10 C16 121.0(7) . . ?
C11 C10 Yb1 72.9(4) . . ?
C11 C10 C9 117.2(7) . . ?
C11 C10 C16 121.6(7) . . ?
C16 C10 Yb1 128.0(4) . . ?
Yb1 C11 H11 120.1 . . ?
C10 C11 Yb1 81.2(4) . . ?
C10 C11 H11 118.6 . . ?
C10 C11 C12 122.8(7) . . ?
C12 C11 Yb1 71.0(3) . . ?
C12 C11 H11 118.6 . . ?
C7 C12 Yb1 73.5(3) . . ?
C7 C12 C19 120.0(7) . . ?
C11 C12 Yb1 81.8(4) . . ?
C11 C12 C7 119.3(6) . . ?
C11 C12 C19 120.6(7) . . ?
C19 C12 Yb1 118.3(4) . . ?
C8 C13 H13 107.8 . . ?
C8 C13 C15 107.5(6) . . ?
C14 C13 C8 115.4(6) . . ?
C14 C13 H13 107.8 . . ?
C14 C13 C15 110.3(6) . . ?
C15 C13 H13 107.8 . . ?
C13 C14 H14A 109.5 . . ?
C13 C14 H14B 109.5 . . ?
C13 C14 H14C 109.5 . . ?
H14A C14 H14B 109.5 . . ?
H14A C14 H14C 109.5 . . ?
H14B C14 H14C 109.5 . . ?
C13 C15 H15A 109.5 . . ?
C13 C15 H15B 109.5 . . ?
C13 C15 H15C 109.5 . . ?
H15A C15 H15B 109.5 . . ?
H15A C15 H15C 109.5 . . ?
H15B C15 H15C 109.5 . . ?
C10 C16 H16 108.0 . . ?
C10 C16 C18 110.0(6) . . ?
C17 C16 C10 113.1(6) . . ?
C17 C16 H16 108.0 . . ?
C17 C16 C18 109.8(7) . . ?
C18 C16 H16 108.0 . . ?
C16 C17 H17A 109.5 . . ?
C16 C17 H17B 109.5 . . ?
C16 C17 H17C 109.5 . . ?
H17A C17 H17B 109.5 . . ?
H17A C17 H17C 109.5 . . ?
H17B C17 H17C 109.5 . . ?
C16 C18 H18A 109.5 . . ?
C16 C18 H18B 109.5 . . ?
C16 C18 H18C 109.5 . . ?
H18A C18 H18B 109.5 . . ?
H18A C18 H18C 109.5 . . ?
H18B C18 H18C 109.5 . . ?
C12 C19 H19 108.0 . . ?
C12 C19 C20 114.1(6) . . ?
C12 C19 C21 109.7(5) . . ?
C20 C19 H19 108.0 . . ?
C20 C19 C21 108.9(6) . . ?
C21 C19 H19 108.0 . . ?
C19 C20 H20A 109.5 . . ?
C19 C20 H20B 109.5 . . ?
C19 C20 H20C 109.5 . . ?
H20A C20 H20B 109.5 . . ?
H20A C20 H20C 109.5 . . ?
H20B C20 H20C 109.5 . . ?
C19 C21 H21A 109.5 . . ?
C19 C21 H21B 109.5 . . ?
C19 C21 H21C 109.5 . . ?
H21A C21 H21B 109.5 . . ?
H21A C21 H21C 109.5 . . ?
H21B C21 H21C 109.5 . . ?
C23 C22 C6 119.0(6) . . ?
C23 C22 C27 120.7(7) . . ?
C27 C22 C6 120.2(7) . . ?
C22 C23 C24 119.0(8) . . ?
C22 C23 C28 119.5(18) . . ?
C22 C23 C37 123.0(10) . . ?
C24 C23 C28 120.7(19) . . ?
C24 C23 C37 117.6(11) . . ?
C23 C24 H24 118.7 . . ?
C25 C24 C23 122.6(10) . . ?
C25 C24 H24 118.7 . . ?
C24 C25 C26 118.3(8) . . ?
C24 C25 C31 120.5(8) . . ?
C26 C25 C31 121.1(7) . . ?
C25 C26 H26 118.8 . . ?
C27 C26 C25 122.3(7) . . ?
C27 C26 H26 118.8 . . ?
C22 C27 C34 120.9(8) . . ?
C26 C27 C22 117.0(8) . . ?
C26 C27 C34 122.0(8) . . ?
C25 C31 H31 106.5 . . ?
C32 C31 C25 111.4(7) . . ?
C32 C31 H31 106.5 . . ?
C32 C31 C33 112.5(7) . . ?
C33 C31 C25 112.9(7) . . ?
C33 C31 H31 106.5 . . ?
C31 C32 H32A 109.5 . . ?
C31 C32 H32B 109.5 . . ?
C31 C32 H32C 109.5 . . ?
H32A C32 H32B 109.5 . . ?
H32A C32 H32C 109.5 . . ?
H32B C32 H32C 109.5 . . ?
C31 C33 H33A 109.5 . . ?
C31 C33 H33B 109.5 . . ?
C31 C33 H33C 109.5 . . ?
H33A C33 H33B 109.5 . . ?
H33A C33 H33C 109.5 . . ?
H33B C33 H33C 109.5 . . ?
C27 C34 H34 107.5 . . ?
C27 C34 C35 114.2(9) . . ?
C27 C34 C36 110.4(9) . . ?
C35 C34 H34 107.5 . . ?
C35 C34 C36 109.5(8) . . ?
C36 C34 H34 107.5 . . ?
C34 C35 H35A 109.5 . . ?
C34 C35 H35B 109.5 . . ?
C34 C35 H35C 109.5 . . ?
H35A C35 H35B 109.5 . . ?
H35A C35 H35C 109.5 . . ?
H35B C35 H35C 109.5 . . ?
C34 C36 H36A 109.5 . . ?
C34 C36 H36B 109.5 . . ?
C34 C36 H36C 109.5 . . ?
H36A C36 H36B 109.5 . . ?
H36A C36 H36C 109.5 . . ?
H36B C36 H36C 109.5 . . ?
C23 C28 H28 112.1 . . ?
C23 C28 C29 113(3) . . ?
C23 C28 C30 98(4) . . ?
C29 C28 H28 112.1 . . ?
C30 C28 H28 112.1 . . ?
C30 C28 C29 109(2) . . ?
C28 C29 H29A 109.5 . . ?
C28 C29 H29B 109.5 . . ?
C28 C29 H29C 109.5 . . ?
H29A C29 H29B 109.5 . . ?
H29A C29 H29C 109.5 . . ?
H29B C29 H29C 109.5 . . ?
C28 C30 H30A 109.5 . . ?
C28 C30 H30B 109.5 . . ?
C28 C30 H30C 109.5 . . ?
H30A C30 H30B 109.5 . . ?
H30A C30 H30C 109.5 . . ?
H30B C30 H30C 109.5 . . ?
H1BA C1B H1BB 109.5 . . ?
H1BA C1B H1BC 109.5 . . ?
H1BB C1B H1BC 109.5 . . ?
C37 C1B H1BA 109.5 . . ?
C37 C1B H1BB 109.5 . . ?
C37 C1B H1BC 109.5 . . ?
H1CA C1C H1CB 109.5 . . ?
H1CA C1C H1CC 109.5 . . ?
H1CB C1C H1CC 109.5 . . ?
C37 C1C H1CA 109.5 . . ?
C37 C1C H1CB 109.5 . . ?
C37 C1C H1CC 109.5 . . ?
C23 C37 C1C 115.8(13) . . ?
C23 C37 H37 106.1 . . ?
C1B C37 C23 114.2(15) . . ?
C1B C37 C1C 108.0(13) . . ?
C1B C37 H37 106.1 . . ?
C1C C37 H37 106.1 . . ?
N1A Yb1A N1A 107.1(3) 2_556 . ?
N1A Yb1A C22A 119.1(2) . 2_556 ?
N1A Yb1A C22A 119.1(2) 2_556 . ?
N1A Yb1A C22A 63.41(19) 2_556 2_556 ?
N1A Yb1A C22A 63.4(2) . . ?
N1A Yb1A C23A 137.3(2) . 2_556 ?
N1A Yb1A C23A 137.3(2) 2_556 . ?
N1A Yb1A C23A 82.5(2) 2_556 2_556 ?
N1A Yb1A C23A 82.5(2) . . ?
N1A Yb1A C24A 108.9(2) 2_556 2_556 ?
N1A Yb1A C24A 120.9(2) 2_556 . ?
N1A Yb1A C24A 120.9(2) . 2_556 ?
N1A Yb1A C24A 108.9(2) . . ?
N1A Yb1A C26A 101.80(19) . . ?
N1A Yb1A C26A 81.87(19) . 2_556 ?
N1A Yb1A C26A 81.86(19) 2_556 . ?
N1A Yb1A C26A 101.80(19) 2_556 2_556 ?
N1A Yb1A C27A 91.68(19) 2_556 . ?
N1A Yb1A C27A 91.69(19) . 2_556 ?
N1A Yb1A C27A 75.4(2) 2_556 2_556 ?
N1A Yb1A C27A 75.4(2) . . ?
C22A Yb1A C22A 176.3(3) . 2_556 ?
C22A Yb1A C23A 28.9(2) . . ?
C22A Yb1A C23A 147.5(2) 2_556 . ?
C22A Yb1A C23A 28.9(2) 2_556 2_556 ?
C22A Yb1A C23A 147.5(2) . 2_556 ?
C22A Yb1A C24A 48.7(2) . . ?
C22A Yb1A C24A 128.0(2) 2_556 . ?
C22A Yb1A C24A 48.7(2) 2_556 2_556 ?
C22A Yb1A C24A 128.0(2) . 2_556 ?
C22A Yb1A C26A 131.84(19) . 2_556 ?
C22A Yb1A C26A 47.90(18) 2_556 2_556 ?
C22A Yb1A C26A 47.90(18) . . ?
C22A Yb1A C26A 131.84(19) 2_556 . ?
C22A Yb1A C27A 28.1(2) 2_556 2_556 ?
C22A Yb1A C27A 153.40(19) . 2_556 ?
C22A Yb1A C27A 153.40(19) 2_556 . ?
C22A Yb1A C27A 28.1(2) . . ?
C23A Yb1A C23A 118.9(3) 2_556 . ?
C23A Yb1A C24A 100.1(2) . 2_556 ?
C23A Yb1A C24A 26.9(2) . . ?
C23A Yb1A C24A 26.9(2) 2_556 2_556 ?
C23A Yb1A C24A 100.1(2) 2_556 . ?
C23A Yb1A C26A 55.48(19) . . ?
C23A Yb1A C26A 55.48(19) 2_556 2_556 ?
C23A Yb1A C26A 120.85(19) 2_556 . ?
C23A Yb1A C26A 120.86(19) . 2_556 ?
C23A Yb1A C27A 147.1(2) . 2_556 ?
C23A Yb1A C27A 147.0(2) 2_556 . ?
C23A Yb1A C27A 49.5(2) . . ?
C23A Yb1A C27A 49.5(2) 2_556 2_556 ?
C24A Yb1A C24A 90.5(3) 2_556 . ?
C24A Yb1A C26A 46.0(2) 2_556 2_556 ?
C24A Yb1A C26A 46.0(2) . . ?
C24A Yb1A C26A 128.3(2) . 2_556 ?
C24A Yb1A C26A 128.3(2) 2_556 . ?
C26A Yb1A C26A 173.9(3) 2_556 . ?
C27A Yb1A C24A 55.6(2) . . ?
C27A Yb1A C24A 55.6(2) 2_556 2_556 ?
C27A Yb1A C24A 146.0(2) 2_556 . ?
C27A Yb1A C24A 146.0(2) . 2_556 ?
C27A Yb1A C26A 156.19(19) 2_556 . ?
C27A Yb1A C26A 26.48(19) . . ?
C27A Yb1A C26A 156.19(19) . 2_556 ?
C27A Yb1A C26A 26.49(19) 2_556 2_556 ?
C27A Yb1A C27A 158.4(3) . 2_556 ?
Yb1A N1A H1A 113.7 . . ?
C1A N1A Yb1A 132.6(5) . . ?
C1A N1A H1A 113.7 . . ?
N1A C1A C2A 125.4(6) . . ?
N1A C1A C6A 118.0(6) . . ?
C2A C1A C6A 116.5(6) . . ?
C1A C2A C7A 118.3(6) . . ?
C3A C2A C1A 121.0(7) . . ?
C3A C2A C7A 120.5(6) . . ?
C2A C3A H3A 119.5 . . ?
C2A C3A C4A 120.9(7) . . ?
C4A C3A H3A 119.5 . . ?
C3A C4A H4A 120.3 . . ?
C5A C4A C3A 119.3(7) . . ?
C5A C4A H4A 120.3 . . ?
C4A C5A H5A 119.3 . . ?
C4A C5A C6A 121.3(7) . . ?
C6A C5A H5A 119.3 . . ?
C1A C6A C22A 116.3(6) . . ?
C5A C6A C1A 120.7(7) . . ?
C5A C6A C22A 122.6(6) . . ?
C8A C7A C2A 121.7(8) . . ?
C12A C7A C2A 119.9(7) . . ?
C12A C7A C8A 118.3(7) . . ?
C7A C8A C13A 118.4(9) . . ?
C9A C8A C7A 120.3(8) . . ?
C9A C8A C13A 121.3(9) . . ?
C8A C9A H9A 119.0 . . ?
C8A C9A C10A 122.1(7) . . ?
C10A C9A H9A 119.0 . . ?
C9A C10A C16A 121.2(7) . . ?
C11A C10A C9A 117.8(7) . . ?
C11A C10A C16A 121.0(7) . . ?
C10A C11A H11A 118.7 . . ?
C10A C11A C12A 122.6(9) . . ?
C12A C11A H11A 118.7 . . ?
C7A C12A C11A 118.8(8) . . ?
C7A C12A C19A 122.1(7) . . ?
C11A C12A C19A 119.1(8) . . ?
C8A C13A H13A 107.7 . . ?
C8A C13A C14A 114.0(10) . . ?
C8A C13A C15A 110.3(9) . . ?
C14A C13A H13A 107.7 . . ?
C14A C13A C15A 109.2(9) . . ?
C15A C13A H13A 107.7 . . ?
C13A C14A H14D 109.5 . . ?
C13A C14A H14E 109.5 . . ?
C13A C14A H14F 109.5 . . ?
H14D C14A H14E 109.5 . . ?
H14D C14A H14F 109.5 . . ?
H14E C14A H14F 109.5 . . ?
C13A C15A H15D 109.5 . . ?
C13A C15A H15E 109.5 . . ?
C13A C15A H15F 109.5 . . ?
H15D C15A H15E 109.5 . . ?
H15D C15A H15F 109.5 . . ?
H15E C15A H15F 109.5 . . ?
C10A C16A H16A 107.6 . . ?
C10A C16A C17A 111.4(6) . . ?
C17A C16A H16A 107.6 . . ?
C18A C16A C10A 111.6(6) . . ?
C18A C16A H16A 107.6 . . ?
C18A C16A C17A 111.0(7) . . ?
C16A C17A H17D 109.5 . . ?
C16A C17A H17E 109.5 . . ?
C16A C17A H17F 109.5 . . ?
H17D C17A H17E 109.5 . . ?
H17D C17A H17F 109.5 . . ?
H17E C17A H17F 109.5 . . ?
C16A C18A H18D 109.5 . . ?
C16A C18A H18E 109.5 . . ?
C16A C18A H18F 109.5 . . ?
H18D C18A H18E 109.5 . . ?
H18D C18A H18F 109.5 . . ?
H18E C18A H18F 109.5 . . ?
C12A C19A H19A 107.6 . . ?
C12A C19A C20A 112.2(7) . . ?
C12A C19A C21A 110.3(8) . . ?
C20A C19A H19A 107.6 . . ?
C20A C19A C21A 111.2(9) . . ?
C21A C19A H19A 107.6 . . ?
C19A C20A H20D 109.5 . . ?
C19A C20A H20E 109.5 . . ?
C19A C20A H20F 109.5 . . ?
H20D C20A H20E 109.5 . . ?
H20D C20A H20F 109.5 . . ?
H20E C20A H20F 109.5 . . ?
C19A C21A H21D 109.5 . . ?
C19A C21A H21E 109.5 . . ?
C19A C21A H21F 109.5 . . ?
H21D C21A H21E 109.5 . . ?
H21D C21A H21F 109.5 . . ?
H21E C21A H21F 109.5 . . ?
C6A C22A Yb1A 108.7(4) . . ?
C23A C22A Yb1A 77.3(3) . . ?
C23A C22A C6A 122.1(7) . . ?
C27A C22A Yb1A 80.3(3) . . ?
C27A C22A C6A 118.7(7) . . ?
C27A C22A C23A 119.1(6) . . ?
C22A C23A Yb1A 73.9(3) . . ?
C22A C23A C28A 120.3(7) . . ?
C24A C23A Yb1A 82.4(4) . . ?
C24A C23A C22A 119.3(7) . . ?
C24A C23A C28A 120.4(7) . . ?
C28A C23A Yb1A 115.8(4) . . ?
Yb1A C24A H24A 118.3 . . ?
C23A C24A Yb1A 70.7(4) . . ?
C23A C24A H24A 118.9 . . ?
C23A C24A C25A 122.2(7) . . ?
C25A C24A Yb1A 82.7(4) . . ?
C25A C24A H24A 118.9 . . ?
C24A C25A Yb1A 71.6(4) . . ?
C24A C25A C26A 118.1(7) . . ?
C24A C25A C31A 120.8(6) . . ?
C26A C25A Yb1A 73.8(4) . . ?
C26A C25A C31A 120.9(6) . . ?
C31A C25A Yb1A 130.1(4) . . ?
Yb1A C26A H26A 120.1 . . ?
C25A C26A Yb1A 80.4(4) . . ?
C25A C26A H26A 119.0 . . ?
C27A C26A Yb1A 71.4(4) . . ?
C27A C26A C25A 122.0(7) . . ?
C27A C26A H26A 119.0 . . ?
C22A C27A Yb1A 71.6(3) . . ?
C22A C27A C34A 120.1(7) . . ?
C26A C27A Yb1A 82.2(4) . . ?
C26A C27A C22A 119.3(7) . . ?
C26A C27A C34A 120.4(6) . . ?
C34A C27A Yb1A 119.5(4) . . ?
C23A C28A H28A 108.2 . . ?
C23A C28A C29A 113.2(6) . . ?
C23A C28A C30A 109.9(6) . . ?
C29A C28A H28A 108.2 . . ?
C30A C28A H28A 108.2 . . ?
C30A C28A C29A 109.0(7) . . ?
C28A C29A H29D 109.5 . . ?
C28A C29A H29E 109.5 . . ?
C28A C29A H29F 109.5 . . ?
H29D C29A H29E 109.5 . . ?
H29D C29A H29F 109.5 . . ?
H29E C29A H29F 109.5 . . ?
C28A C30A H30D 109.5 . . ?
C28A C30A H30E 109.5 . . ?
C28A C30A H30F 109.5 . . ?
H30D C30A H30E 109.5 . . ?
H30D C30A H30F 109.5 . . ?
H30E C30A H30F 109.5 . . ?
C25A C31A H31A 107.3 . . ?
C25A C31A C32A 113.0(6) . . ?
C32A C31A H31A 107.3 . . ?
C33A C31A C25A 110.8(6) . . ?
C33A C31A H31A 107.3 . . ?
C33A C31A C32A 110.9(7) . . ?
C31A C32A H32D 109.5 . . ?
C31A C32A H32E 109.5 . . ?
C31A C32A H32F 109.5 . . ?
H32D C32A H32E 109.5 . . ?
H32D C32A H32F 109.5 . . ?
H32E C32A H32F 109.5 . . ?
C31A C33A H33D 109.5 . . ?
C31A C33A H33E 109.5 . . ?
C31A C33A H33F 109.5 . . ?
H33D C33A H33E 109.5 . . ?
H33D C33A H33F 109.5 . . ?
H33E C33A H33F 109.5 . . ?
C27A C34A H34A 107.6 . . ?
C27A C34A C36A 108.9(6) . . ?
C35A C34A C27A 114.5(6) . . ?
C35A C34A H34A 107.6 . . ?
C35A C34A C36A 110.3(8) . . ?
C36A C34A H34A 107.6 . . ?
C34A C35A H35D 109.5 . . ?
C34A C35A H35E 109.5 . . ?
C34A C35A H35F 109.5 . . ?
H35D C35A H35E 109.5 . . ?
H35D C35A H35F 109.5 . . ?
H35E C35A H35F 109.5 . . ?
C34A C36A H36D 109.5 . . ?
C34A C36A H36E 109.5 . . ?
C34A C36A H36F 109.5 . . ?
H36D C36A H36E 109.5 . . ?
H36D C36A H36F 109.5 . . ?
H36E C36A H36F 109.5 . . ?
C2S O1S C3S 115(3) . . ?
H1SA C1S H1SB 109.5 . . ?
H1SA C1S H1SC 109.5 . . ?
H1SB C1S H1SC 109.5 . . ?
C2S C1S H1SA 109.5 . . ?
C2S C1S H1SB 109.5 . . ?
C2S C1S H1SC 109.5 . . ?
O1S C2S C1S 123(3) . . ?
O1S C2S H2SA 106.5 . . ?
O1S C2S H2SB 106.5 . . ?
C1S C2S H2SA 106.5 . . ?
C1S C2S H2SB 106.5 . . ?
H2SA C2S H2SB 106.5 . . ?
O1S C3S H3SA 107.4 . . ?
O1S C3S H3SB 107.4 . . ?
O1S C3S C4S 120(3) . . ?
H3SA C3S H3SB 106.9 . . ?
C4S C3S H3SA 107.4 . . ?
C4S C3S H3SB 107.4 . . ?
C3S C4S H4SA 109.5 . . ?
C3S C4S H4SB 109.5 . . ?
C3S C4S H4SC 109.5 . . ?
H4SA C4S H4SB 109.5 . . ?
H4SA C4S H4SC 109.5 . . ?
H4SB C4S H4SC 109.5 . . ?
C6S O2S C7S 110(2) . . ?
H5SA C5S H5SB 109.5 . . ?
H5SA C5S H5SC 109.5 . . ?
H5SB C5S H5SC 109.5 . . ?
C6S C5S H5SA 109.5 . . ?
C6S C5S H5SB 109.5 . . ?
C6S C5S H5SC 109.5 . . ?
O2S C6S C5S 121(2) . . ?
O2S C6S H6SA 107.1 . . ?
O2S C6S H6SB 107.1 . . ?
C5S C6S H6SA 107.1 . . ?
C5S C6S H6SB 107.1 . . ?
H6SA C6S H6SB 106.8 . . ?
O2S C7S H7SA 108.0 . . ?
O2S C7S H7SB 108.0 . . ?
O2S C7S C8S 117(2) . . ?
H7SA C7S H7SB 107.2 . . ?
C8S C7S H7SA 108.0 . . ?
C8S C7S H7SB 108.0 . . ?
C7S C8S H8SA 109.5 . . ?
C7S C8S H8SB 109.5 . . ?
C7S C8S H8SC 109.5 . . ?
H8SA C8S H8SB 109.5 . . ?
H8SA C8S H8SC 109.5 . . ?
H8SB C8S H8SC 109.5 . . ?
C10S O3S C11S 110(2) . . ?
H9SA C9S H9SB 109.5 . . ?
H9SA C9S H9SC 109.5 . . ?
H9SB C9S H9SC 109.5 . . ?
C10S C9S H9SA 109.5 . . ?
C10S C9S H9SB 109.5 . . ?
C10S C9S H9SC 109.5 . . ?
O3S C10S C9S 118(2) . . ?
O3S C10S H10A 107.9 . . ?
O3S C10S H10B 107.9 . . ?
C9S C10S H10A 107.9 . . ?
C9S C10S H10B 107.9 . . ?
H10A C10S H10B 107.2 . . ?
O3S C11S H11B 108.0 . . ?
O3S C11S H11C 108.0 . . ?
H11B C11S H11C 107.3 . . ?
C12S C11S O3S 117(3) . . ?
C12S C11S H11B 108.0 . . ?
C12S C11S H11C 108.0 . . ?
C11S C12S H12A 109.5 . . ?
C11S C12S H12B 109.5 . . ?
C11S C12S H12C 109.5 . . ?
H12A C12S H12B 109.5 . . ?
H12A C12S H12C 109.5 . . ?
H12B C12S H12C 109.5 . . ?

loop_
_geom_bond_atom_site_label_1
_geom_bond_atom_site_label_2
_geom_bond_distance
_geom_bond_site_symmetry_2
_geom_bond_publ_flag
Yb1 N1 2.310(6) . ?
Yb1 N1 2.310(6) 2_657 ?
Yb1 C7 2.840(6) . ?
Yb1 C7 2.840(6) 2_657 ?
Yb1 C8 2.932(6) 2_657 ?
Yb1 C8 2.932(6) . ?
Yb1 C9 3.047(6) 2_657 ?
Yb1 C9 3.047(6) . ?
Yb1 C11 3.032(6) . ?
Yb1 C11 3.032(6) 2_657 ?
Yb1 C12 2.896(6) 2_657 ?
Yb1 C12 2.896(6) . ?
N1 H1 0.8800 . ?
N1 C1 1.360(8) . ?
C1 C2 1.439(8) . ?
C1 C6 1.432(9) . ?
C2 C3 1.371(9) . ?
C2 C7 1.498(9) . ?
C3 H3 0.9500 . ?
C3 C4 1.378(10) . ?
C4 H4 0.9500 . ?
C4 C5 1.398(9) . ?
C5 H5 0.9500 . ?
C5 C6 1.387(9) . ?
C6 C22 1.509(9) . ?
C7 C8 1.423(10) . ?
C7 C12 1.420(10) . ?
C8 C9 1.393(10) . ?
C8 C13 1.510(10) . ?
C9 H9 0.9500 . ?
C9 C10 1.413(10) . ?
C10 C11 1.386(10) . ?
C10 C16 1.519(10) . ?
C11 H11 0.9500 . ?
C11 C12 1.402(10) . ?
C12 C19 1.516(9) . ?
C13 H13 1.0000 . ?
C13 C14 1.509(10) . ?
C13 C15 1.546(9) . ?
C14 H14A 0.9800 . ?
C14 H14B 0.9800 . ?
C14 H14C 0.9800 . ?
C15 H15A 0.9800 . ?
C15 H15B 0.9800 . ?
C15 H15C 0.9800 . ?
C16 H16 1.0000 . ?
C16 C17 1.519(11) . ?
C16 C18 1.521(10) . ?
C17 H17A 0.9800 . ?
C17 H17B 0.9800 . ?
C17 H17C 0.9800 . ?
C18 H18A 0.9800 . ?
C18 H18B 0.9800 . ?
C18 H18C 0.9800 . ?
C19 H19 1.0000 . ?
C19 C20 1.529(9) . ?
C19 C21 1.534(9) . ?
C20 H20A 0.9800 . ?
C20 H20B 0.9800 . ?
C20 H20C 0.9800 . ?
C21 H21A 0.9800 . ?
C21 H21B 0.9800 . ?
C21 H21C 0.9800 . ?
C22 C23 1.394(11) . ?
C22 C27 1.426(11) . ?
C23 C24 1.413(13) . ?
C23 C28 1.51(3) . ?
C23 C37 1.526(14) . ?
C24 H24 0.9500 . ?
C24 C25 1.346(14) . ?
C25 C26 1.414(11) . ?
C25 C31 1.527(10) . ?
C26 H26 0.9500 . ?
C26 C27 1.410(12) . ?
C27 C34 1.485(16) . ?
C31 H31 1.0000 . ?
C31 C32 1.503(12) . ?
C31 C33 1.506(10) . ?
C32 H32A 0.9800 . ?
C32 H32B 0.9800 . ?
C32 H32C 0.9800 . ?
C33 H33A 0.9800 . ?
C33 H33B 0.9800 . ?
C33 H33C 0.9800 . ?
C34 H34 1.0000 . ?
C34 C35 1.535(12) . ?
C34 C36 1.554(14) . ?
C35 H35A 0.9800 . ?
C35 H35B 0.9800 . ?
C35 H35C 0.9800 . ?
C36 H36A 0.9800 . ?
C36 H36B 0.9800 . ?
C36 H36C 0.9800 . ?
C28 H28 1.0000 . ?
C28 C29 1.52(2) . ?
C28 C30 1.52(2) . ?
C29 H29A 0.9800 . ?
C29 H29B 0.9800 . ?
C29 H29C 0.9800 . ?
C30 H30A 0.9800 . ?
C30 H30B 0.9800 . ?
C30 H30C 0.9800 . ?
C1B H1BA 0.9800 . ?
C1B H1BB 0.9800 . ?
C1B H1BC 0.9800 . ?
C1B C37 1.514(17) . ?
C1C H1CA 0.9800 . ?
C1C H1CB 0.9800 . ?
C1C H1CC 0.9800 . ?
C1C C37 1.532(15) . ?
C37 H37 1.0000 . ?
Yb1A N1A 2.294(6) 2_556 ?
Yb1A N1A 2.294(6) . ?
Yb1A C22A 2.853(6) 2_556 ?
Yb1A C22A 2.853(6) . ?
Yb1A C23A 2.897(6) 2_556 ?
Yb1A C23A 2.897(6) . ?
Yb1A C24A 3.043(6) 2_556 ?
Yb1A C24A 3.043(6) . ?
Yb1A C26A 3.097(6) . ?
Yb1A C26A 3.097(6) 2_556 ?
Yb1A C27A 2.962(6) . ?
Yb1A C27A 2.962(6) 2_556 ?
N1A H1A 0.8800 . ?
N1A C1A 1.368(8) . ?
C1A C2A 1.426(10) . ?
C1A C6A 1.433(9) . ?
C2A C3A 1.385(10) . ?
C2A C7A 1.506(10) . ?
C3A H3A 0.9500 . ?
C3A C4A 1.399(11) . ?
C4A H4A 0.9500 . ?
C4A C5A 1.373(11) . ?
C5A H5A 0.9500 . ?
C5A C6A 1.391(9) . ?
C6A C22A 1.492(9) . ?
C7A C8A 1.424(13) . ?
C7A C12A 1.399(11) . ?
C8A C9A 1.375(12) . ?
C8A C13A 1.536(15) . ?
C9A H9A 0.9500 . ?
C9A C10A 1.396(10) . ?
C10A C11A 1.362(13) . ?
C10A C16A 1.523(10) . ?
C11A H11A 0.9500 . ?
C11A C12A 1.424(12) . ?
C12A C19A 1.513(11) . ?
C13A H13A 1.0000 . ?
C13A C14A 1.531(16) . ?
C13A C15A 1.550(15) . ?
C14A H14D 0.9800 . ?
C14A H14E 0.9800 . ?
C14A H14F 0.9800 . ?
C15A H15D 0.9800 . ?
C15A H15E 0.9800 . ?
C15A H15F 0.9800 . ?
C16A H16A 1.0000 . ?
C16A C17A 1.527(11) . ?
C16A C18A 1.514(10) . ?
C17A H17D 0.9800 . ?
C17A H17E 0.9800 . ?
C17A H17F 0.9800 . ?
C18A H18D 0.9800 . ?
C18A H18E 0.9800 . ?
C18A H18F 0.9800 . ?
C19A H19A 1.0000 . ?
C19A C20A 1.519(13) . ?
C19A C21A 1.532(15) . ?
C20A H20D 0.9800 . ?
C20A H20E 0.9800 . ?
C20A H20F 0.9800 . ?
C21A H21D 0.9800 . ?
C21A H21E 0.9800 . ?
C21A H21F 0.9800 . ?
C22A C23A 1.433(11) . ?
C22A C27A 1.416(10) . ?
C23A C24A 1.389(10) . ?
C23A C28A 1.524(10) . ?
C24A H24A 0.9500 . ?
C24A C25A 1.391(11) . ?
C25A C26A 1.405(9) . ?
C25A C31A 1.520(10) . ?
C26A H26A 0.9500 . ?
C26A C27A 1.394(10) . ?
C27A C34A 1.519(10) . ?
C28A H28A 1.0000 . ?
C28A C29A 1.534(11) . ?
C28A C30A 1.526(10) . ?
C29A H29D 0.9800 . ?
C29A H29E 0.9800 . ?
C29A H29F 0.9800 . ?
C30A H30D 0.9800 . ?
C30A H30E 0.9800 . ?
C30A H30F 0.9800 . ?
C31A H31A 1.0000 . ?
C31A C32A 1.530(10) . ?
C31A C33A 1.516(10) . ?
C32A H32D 0.9800 . ?
C32A H32E 0.9800 . ?
C32A H32F 0.9800 . ?
C33A H33D 0.9800 . ?
C33A H33E 0.9800 . ?
C33A H33F 0.9800 . ?
C34A H34A 1.0000 . ?
C34A C35A 1.506(10) . ?
C34A C36A 1.532(11) . ?
C35A H35D 0.9800 . ?
C35A H35E 0.9800 . ?
C35A H35F 0.9800 . ?
C36A H36D 0.9800 . ?
C36A H36E 0.9800 . ?
C36A H36F 0.9800 . ?
O1S C2S 1.34(3) . ?
O1S C3S 1.36(3) . ?
C1S H1SA 0.9800 . ?
C1S H1SB 0.9800 . ?
C1S H1SC 0.9800 . ?
C1S C2S 1.37(3) . ?
C2S H2SA 0.9900 . ?
C2S H2SB 0.9900 . ?
C3S H3SA 0.9900 . ?
C3S H3SB 0.9900 . ?
C3S C4S 1.40(3) . ?
C4S H4SA 0.9800 . ?
C4S H4SB 0.9800 . ?
C4S H4SC 0.9800 . ?
O2S C6S 1.38(2) . ?
O2S C7S 1.38(3) . ?
C5S H5SA 0.9800 . ?
C5S H5SB 0.9800 . ?
C5S H5SC 0.9800 . ?
C5S C6S 1.40(3) . ?
C6S H6SA 0.9900 . ?
C6S H6SB 0.9900 . ?
C7S H7SA 0.9900 . ?
C7S H7SB 0.9900 . ?
C7S C8S 1.40(3) . ?
C8S H8SA 0.9800 . ?
C8S H8SB 0.9800 . ?
C8S H8SC 0.9800 . ?
O3S C10S 1.36(3) . ?
O3S C11S 1.39(3) . ?
C9S H9SA 0.9800 . ?
C9S H9SB 0.9800 . ?
C9S H9SC 0.9800 . ?
C9S C10S 1.39(3) . ?
C10S H10A 0.9900 . ?
C10S H10B 0.9900 . ?
C11S H11B 0.9900 . ?
C11S H11C 0.9900 . ?
C11S C12S 1.38(3) . ?
C12S H12A 0.9800 . ?
C12S H12B 0.9800 . ?
C12S H12C 0.9800 . ?

loop_
_geom_torsion_atom_site_label_1
_geom_torsion_atom_site_label_2
_geom_torsion_atom_site_label_3
_geom_torsion_atom_site_label_4
_geom_torsion
_geom_torsion_site_symmetry_1
_geom_torsion_site_symmetry_2
_geom_torsion_site_symmetry_3
_geom_torsion_site_symmetry_4
_geom_torsion_publ_flag
Yb1 N1 C1 C2 -0.8(9) . . . . ?
Yb1 N1 C1 C6 -176.3(5) . . . . ?
Yb1 C7 C8 C9 68.5(5) . . . . ?
Yb1 C7 C8 C13 -116.1(5) . . . . ?
Yb1 C7 C12 C11 -70.3(5) . . . . ?
Yb1 C7 C12 C19 113.6(5) . . . . ?
Yb1 C8 C9 C10 65.3(5) . . . . ?
Yb1 C8 C13 C14 56.8(8) . . . . ?
Yb1 C8 C13 C15 -179.6(5) . . . . ?
Yb1 C9 C10 C11 60.1(5) . . . . ?
Yb1 C9 C10 C16 -124.8(5) . . . . ?
Yb1 C10 C11 C12 60.5(5) . . . . ?
Yb1 C10 C16 C17 -35.5(9) . . . . ?
Yb1 C10 C16 C18 -158.6(6) . . . . ?
Yb1 C11 C12 C7 65.8(5) . . . . ?
Yb1 C11 C12 C19 -118.1(5) . . . . ?
Yb1 C12 C19 C20 -65.1(7) . . . . ?
Yb1 C12 C19 C21 172.5(4) . . . . ?
N1 C1 C2 C3 179.0(6) . . . . ?
N1 C1 C2 C7 -8.1(9) . . . . ?
N1 C1 C6 C5 -178.8(6) . . . . ?
N1 C1 C6 C22 8.9(10) . . . . ?
C1 C2 C3 C4 0.8(10) . . . . ?
C1 C2 C7 Yb1 10.7(7) . . . . ?
C1 C2 C7 C8 -77.5(7) . . . . ?
C1 C2 C7 C12 98.9(7) . . . . ?
C1 C6 C22 C23 89.9(8) . . . . ?
C1 C6 C22 C27 -87.9(9) . . . . ?
C2 C1 C6 C5 5.6(9) . . . . ?
C2 C1 C6 C22 -166.7(6) . . . . ?
C2 C3 C4 C5 3.2(11) . . . . ?
C2 C7 C8 Yb1 106.9(5) . . . . ?
C2 C7 C8 C9 175.4(5) . . . . ?
C2 C7 C8 C13 -9.2(8) . . . . ?
C2 C7 C12 Yb1 -105.9(5) . . . . ?
C2 C7 C12 C11 -176.2(5) . . . . ?
C2 C7 C12 C19 7.7(8) . . . . ?
C3 C2 C7 Yb1 -176.5(5) . . . . ?
C3 C2 C7 C8 95.3(8) . . . . ?
C3 C2 C7 C12 -88.3(8) . . . . ?
C3 C4 C5 C6 -2.7(11) . . . . ?
C4 C5 C6 C1 -1.9(11) . . . . ?
C4 C5 C6 C22 170.2(7) . . . . ?
C5 C6 C22 C23 -82.4(9) . . . . ?
C5 C6 C22 C27 99.7(9) . . . . ?
C6 C1 C2 C3 -5.1(9) . . . . ?
C6 C1 C2 C7 167.8(6) . . . . ?
C6 C22 C23 C24 -176.6(8) . . . . ?
C6 C22 C23 C28 -7(3) . . . . ?
C6 C22 C23 C37 10.6(16) . . . . ?
C6 C22 C27 C26 175.4(7) . . . . ?
C6 C22 C27 C34 -7.7(12) . . . . ?
C7 C2 C3 C4 -171.5(7) . . . . ?
C7 C8 C9 Yb1 -63.7(5) . . . . ?
C7 C8 C9 C10 1.6(9) . . . . ?
C7 C8 C13 C14 143.6(6) . . . . ?
C7 C8 C13 C15 -92.9(7) . . . . ?
C7 C12 C19 C20 -151.6(6) . . . . ?
C7 C12 C19 C21 86.0(7) . . . . ?
C8 C7 C12 Yb1 70.4(5) . . . . ?
C8 C7 C12 C11 0.1(8) . . . . ?
C8 C7 C12 C19 -176.0(5) . . . . ?
C8 C9 C10 Yb1 -61.3(5) . . . . ?
C8 C9 C10 C11 -1.2(9) . . . . ?
C8 C9 C10 C16 173.9(6) . . . . ?
C9 C8 C13 C14 -41.0(9) . . . . ?
C9 C8 C13 C15 82.5(7) . . . . ?
C9 C10 C11 Yb1 -60.3(5) . . . . ?
C9 C10 C11 C12 0.1(9) . . . . ?
C9 C10 C16 C17 57.1(8) . . . . ?
C9 C10 C16 C18 -66.0(9) . . . . ?
C10 C11 C12 Yb1 -65.5(6) . . . . ?
C10 C11 C12 C7 0.4(9) . . . . ?
C10 C11 C12 C19 176.4(6) . . . . ?
C11 C10 C16 C17 -128.0(7) . . . . ?
C11 C10 C16 C18 108.9(8) . . . . ?
C11 C12 C19 C20 32.4(8) . . . . ?
C11 C12 C19 C21 -90.0(7) . . . . ?
C12 C7 C8 Yb1 -69.6(5) . . . . ?
C12 C7 C8 C9 -1.1(8) . . . . ?
C12 C7 C8 C13 174.3(5) . . . . ?
C13 C8 C9 Yb1 120.8(6) . . . . ?
C13 C8 C9 C10 -173.8(6) . . . . ?
C16 C10 C11 Yb1 124.6(6) . . . . ?
C16 C10 C11 C12 -174.9(6) . . . . ?
C22 C23 C24 C25 0.3(15) . . . . ?
C22 C23 C28 C29 -127(3) . . . . ?
C22 C23 C28 C30 119(3) . . . . ?
C22 C23 C37 C1B 93(2) . . . . ?
C22 C23 C37 C1C -140.8(14) . . . . ?
C22 C27 C34 C35 155.9(8) . . . . ?
C22 C27 C34 C36 -80.2(10) . . . . ?
C23 C22 C27 C26 -2.4(12) . . . . ?
C23 C22 C27 C34 174.5(8) . . . . ?
C23 C24 C25 C26 -0.5(15) . . . . ?
C23 C24 C25 C31 177.2(9) . . . . ?
C24 C23 C28 C29 42(4) . . . . ?
C24 C23 C28 C30 -72(3) . . . . ?
C24 C23 C37 C1B -80.0(18) . . . . ?
C24 C23 C37 C1C 46.3(19) . . . . ?
C24 C25 C26 C27 -0.8(12) . . . . ?
C24 C25 C31 C32 -103.8(11) . . . . ?
C24 C25 C31 C33 128.5(10) . . . . ?
C25 C26 C27 C22 2.2(12) . . . . ?
C25 C26 C27 C34 -174.6(8) . . . . ?
C26 C25 C31 C32 73.8(10) . . . . ?
C26 C25 C31 C33 -53.9(10) . . . . ?
C26 C27 C34 C35 -27.4(13) . . . . ?
C26 C27 C34 C36 96.5(10) . . . . ?
C27 C22 C23 C24 1.2(12) . . . . ?
C27 C22 C23 C28 171(3) . . . . ?
C27 C22 C23 C37 -171.6(14) . . . . ?
C31 C25 C26 C27 -178.5(8) . . . . ?
C28 C23 C24 C25 -169(3) . . . . ?
C37 C23 C24 C25 173.5(14) . . . . ?
Yb1A N1A C1A C2A -175.3(6) . . . . ?
Yb1A N1A C1A C6A 0.9(11) . . . . ?
Yb1A C22A C23A C24A -71.4(5) . . . . ?
Yb1A C22A C23A C28A 110.8(5) . . . . ?
Yb1A C22A C27A C26A 69.4(5) . . . . ?
Yb1A C22A C27A C34A -114.1(6) . . . . ?
Yb1A C23A C24A C25A -67.6(6) . . . . ?
Yb1A C23A C28A C29A -64.4(7) . . . . ?
Yb1A C23A C28A C30A 173.5(5) . . . . ?
Yb1A C24A C25A C26A -59.2(5) . . . . ?
Yb1A C24A C25A C31A 126.3(5) . . . . ?
Yb1A C25A C26A C27A -60.8(5) . . . . ?
Yb1A C25A C31A C32A -44.7(8) . . . . ?
Yb1A C25A C31A C33A -169.8(5) . . . . ?
Yb1A C26A C27A C22A -63.8(5) . . . . ?
Yb1A C26A C27A C34A 119.7(6) . . . . ?
Yb1A C27A C34A C35A 64.3(8) . . . . ?
Yb1A C27A C34A C36A -171.7(7) . . . . ?
N1A C1A C2A C3A -178.7(8) . . . . ?
N1A C1A C2A C7A 7.2(12) . . . . ?
N1A C1A C6A C5A 177.9(7) . . . . ?
N1A C1A C6A C22A -9.1(10) . . . . ?
C1A C2A C3A C4A -0.9(14) . . . . ?
C1A C2A C7A C8A -84.8(10) . . . . ?
C1A C2A C7A C12A 91.8(9) . . . . ?
C1A C6A C22A Yb1A 10.8(8) . . . . ?
C1A C6A C22A C23A 97.2(8) . . . . ?
C1A C6A C22A C27A -78.1(8) . . . . ?
C2A C1A C6A C5A -5.6(11) . . . . ?
C2A C1A C6A C22A 167.4(7) . . . . ?
C2A C3A C4A C5A -3.1(14) . . . . ?
C2A C7A C8A C9A 175.2(7) . . . . ?
C2A C7A C8A C13A -7.6(12) . . . . ?
C2A C7A C12A C11A -174.6(7) . . . . ?
C2A C7A C12A C19A 6.4(10) . . . . ?
C3A C2A C7A C8A 101.1(10) . . . . ?
C3A C2A C7A C12A -82.4(10) . . . . ?
C3A C4A C5A C6A 2.6(14) . . . . ?
C4A C5A C6A C1A 1.9(12) . . . . ?
C4A C5A C6A C22A -170.7(8) . . . . ?
C5A C6A C22A Yb1A -176.3(6) . . . . ?
C5A C6A C22A C23A -89.8(9) . . . . ?
C5A C6A C22A C27A 94.8(9) . . . . ?
C6A C1A C2A C3A 5.1(12) . . . . ?
C6A C1A C2A C7A -169.0(7) . . . . ?
C6A C22A C23A Yb1A -104.3(6) . . . . ?
C6A C22A C23A C24A -175.6(6) . . . . ?
C6A C22A C23A C28A 6.6(9) . . . . ?
C6A C22A C27A Yb1A 106.1(5) . . . . ?
C6A C22A C27A C26A 175.5(6) . . . . ?
C6A C22A C27A C34A -8.0(9) . . . . ?
C7A C2A C3A C4A 173.1(8) . . . . ?
C7A C8A C9A C10A -0.2(12) . . . . ?
C7A C8A C13A C14A 158.1(8) . . . . ?
C7A C8A C13A C15A -78.7(11) . . . . ?
C7A C12A C19A C20A -119.7(9) . . . . ?
C7A C12A C19A C21A 115.6(9) . . . . ?
C8A C7A C12A C11A 2.1(11) . . . . ?
C8A C7A C12A C19A -176.9(8) . . . . ?
C8A C9A C10A C11A 1.1(11) . . . . ?
C8A C9A C10A C16A -177.8(7) . . . . ?
C9A C8A C13A C14A -24.8(13) . . . . ?
C9A C8A C13A C15A 98.5(11) . . . . ?
C9A C10A C11A C12A -0.4(13) . . . . ?
C9A C10A C16A C17A 64.3(9) . . . . ?
C9A C10A C16A C18A -60.3(9) . . . . ?
C10A C11A C12A C7A -1.2(13) . . . . ?
C10A C11A C12A C19A 177.8(8) . . . . ?
C11A C10A C16A C17A -114.6(9) . . . . ?
C11A C10A C16A C18A 120.8(9) . . . . ?
C11A C12A C19A C20A 61.3(11) . . . . ?
C11A C12A C19A C21A -63.4(11) . . . . ?
C12A C7A C8A C9A -1.4(12) . . . . ?
C12A C7A C8A C13A 175.7(8) . . . . ?
C13A C8A C9A C10A -177.3(8) . . . . ?
C16A C10A C11A C12A 178.5(7) . . . . ?
C22A C23A C24A Yb1A 66.7(5) . . . . ?
C22A C23A C24A C25A -0.9(10) . . . . ?
C22A C23A C28A C29A -150.1(7) . . . . ?
C22A C23A C28A C30A 87.8(8) . . . . ?
C22A C27A C34A C35A 149.1(7) . . . . ?
C22A C27A C34A C36A -86.9(9) . . . . ?
C23A C22A C27A Yb1A -69.5(5) . . . . ?
C23A C22A C27A C26A 0.0(9) . . . . ?
C23A C22A C27A C34A 176.5(6) . . . . ?
C23A C24A C25A Yb1A 61.6(6) . . . . ?
C23A C24A C25A C26A 2.4(9) . . . . ?
C23A C24A C25A C31A -172.1(6) . . . . ?
C24A C23A C28A C29A 32.2(9) . . . . ?
C24A C23A C28A C30A -89.9(8) . . . . ?
C24A C25A C26A Yb1A 58.1(5) . . . . ?
C24A C25A C26A C27A -2.7(9) . . . . ?
C24A C25A C31A C32A -135.9(7) . . . . ?
C24A C25A C31A C33A 98.9(8) . . . . ?
C25A C26A C27A Yb1A 65.3(5) . . . . ?
C25A C26A C27A C22A 1.6(9) . . . . ?
C25A C26A C27A C34A -175.0(6) . . . . ?
C26A C25A C31A C32A 49.8(9) . . . . ?
C26A C25A C31A C33A -75.3(8) . . . . ?
C26A C27A C34A C35A -34.4(10) . . . . ?
C26A C27A C34A C36A 89.6(9) . . . . ?
C27A C22A C23A Yb1A 71.1(5) . . . . ?
C27A C22A C23A C24A -0.3(9) . . . . ?
C27A C22A C23A C28A -178.0(6) . . . . ?
C28A C23A C24A Yb1A -115.5(6) . . . . ?
C28A C23A C24A C25A 176.9(6) . . . . ?
C31A C25A C26A Yb1A -127.4(5) . . . . ?
C31A C25A C26A C27A 171.8(6) . . . . ?
C2S O1S C3S C4S -166(6) . . . . ?
C3S O1S C2S C1S -63(7) . . . . ?
C6S O2S C7S C8S -180(3) . . . . ?
C7S O2S C6S C5S -76(4) . . . . ?
C10S O3S C11S C12S 179(6) . . . . ?
C11S O3S C10S C9S -172(5) . . . . ?

loop_
_twin_individual_id
_twin_individual_mass_fraction_refined
1 0.990(12)
2 0.010(12)

loop_
_exptl_oxdiff_crystal_face_indexfrac_h
_exptl_oxdiff_crystal_face_indexfrac_k
_exptl_oxdiff_crystal_face_indexfrac_l
_exptl_oxdiff_crystal_face_x
_exptl_oxdiff_crystal_face_y
_exptl_oxdiff_crystal_face_z
11.6379 2.6166 3.8698 0.3045 -0.2920 -0.9066
3.4231 2.8448 -12.4945 -0.7399 -0.6308 0.2339
-3.3294 -2.7714 12.5161 0.7380 0.6292 -0.2438
-7.9863 -6.3422 -5.1442 -0.0013 -0.0091 1.0000
-8.1992 5.1303 10.3582 -0.0720 0.9290 -0.3630
12.6720 -2.4280 -8.6186 0.0779 -0.9924 -0.0956
-4.4122 9.8697 -0.2662 -0.8475 0.4055 -0.3426
6.7446 -8.8202 1.5853 0.8973 -0.4287 0.1056
